data_1503122
loop_
_publ_author_name
'Nagano, Masanobu'
'Doi, Mitsunobu'
'Kurihara, Masaaki'
'Suemune, Hiroshi'
'Tanaka, Masakazu'

_publ_section_title
;
 Stabilized alpha-helix-catalyzed enantioselective epoxidation of
 alpha,beta-unsaturated ketones.
;
_journal_issue 15
_journal_name_full 'Organic letters'
_journal_page_first 3564
_journal_page_last 3566
_journal_paper_doi 10.1021/ol101435w
_journal_volume 12
_journal_year 2010
_chemical_absolute_configuration rm
_chemical_compound_source synthesis
_chemical_formula_moiety 'C81 H144 N12 O21, C3 H7 N O'
_chemical_formula_sum 'C84 H151 N13 O22'
_chemical_formula_weight 1695.18
_chemical_melting_point 121
_chemical_name_systematic
; 
 H2N-{L-Leu-L-Leu-[(S,S)-Ac5c(dOM)]}4-OMe 
;
_space_group_IT_number 1
_symmetry_cell_setting triclinic
_symmetry_space_group_name_Hall 'P 1'
_symmetry_space_group_name_H-M 'P 1'
_atom_sites_solution_hydrogens geom
_atom_sites_solution_primary direct
_atom_sites_solution_secondary difmap
_audit_creation_method SHELXL-97
_cell_angle_alpha 86.4600(10)
_cell_angle_beta 80.7790(10)
_cell_angle_gamma 87.4280(10)
_cell_formula_units_Z 1
_cell_length_a 11.2535(9)
_cell_length_b 11.6895(9)
_cell_length_c 19.1693(15)
_cell_measurement_reflns_used 7661
_cell_measurement_temperature 240(2)
_cell_measurement_theta_max 25.72
_cell_measurement_theta_min 2.49
_cell_volume 2482.8(3)
_computing_cell_refinement 'SMART (Bruker, 1998)'
_computing_data_collection 'SMART (Bruker, 1998)'
_computing_data_reduction 'SAINTPLUS (Bruker, 1998)'
_computing_molecular_graphics 'PLATON (Spek, 2003)'
_computing_structure_refinement 'SHELXL-97 (Sheldrick, 2008)'
_computing_structure_solution 'SHELXS-97 (Sheldrick, 2008)'
_diffrn_ambient_temperature 240(2)
_diffrn_detector_area_resol_mean 8.366
_diffrn_measured_fraction_theta_full 0.981
_diffrn_measured_fraction_theta_max 0.981
_diffrn_measurement_device_type 'Bruker AXS SMART APEX (CCD area detector)'
_diffrn_measurement_method \w-scan
_diffrn_radiation_monochromator 'Bruker AXS Montel (conforcal multilayer optics)'
_diffrn_radiation_source 'MacScience M18XCE (rotating anode)'
_diffrn_radiation_type MoK\a
_diffrn_radiation_wavelength 0.71073
_diffrn_reflns_av_R_equivalents 0.0403
_diffrn_reflns_av_sigmaI/netI 0.0706
_diffrn_reflns_limit_h_max 13
_diffrn_reflns_limit_h_min -14
_diffrn_reflns_limit_k_max 14
_diffrn_reflns_limit_k_min -14
_diffrn_reflns_limit_l_max 24
_diffrn_reflns_limit_l_min -24
_diffrn_reflns_number 20584
_diffrn_reflns_theta_full 26.73
_diffrn_reflns_theta_max 26.73
_diffrn_reflns_theta_min 1.75
_diffrn_standards_decay_% 13.7
_diffrn_standards_interval_count 20584
_diffrn_standards_interval_time 420
_diffrn_standards_number 18
_exptl_absorpt_coefficient_mu 0.082
_exptl_absorpt_correction_T_max 1.0
_exptl_absorpt_correction_T_min 0.520
_exptl_absorpt_correction_type empirical
_exptl_absorpt_process_details 'SADABS (Sheldrick, 1996)'
_exptl_crystal_colour colorless
_exptl_crystal_density_diffrn 1.134
_exptl_crystal_density_method 'not measured'
_exptl_crystal_description plate
_exptl_crystal_F_000 922
_exptl_crystal_size_max 0.40
_exptl_crystal_size_mid 0.35
_exptl_crystal_size_min 0.20
_refine_diff_density_max 0.723
_refine_diff_density_min -0.323
_refine_diff_density_rms 0.068
_refine_ls_abs_structure_details 'Flack (1983), 0 Friedel pairs'
_refine_ls_abs_structure_Flack -1.2(14)
_refine_ls_extinction_method none
_refine_ls_goodness_of_fit_ref 1.094
_refine_ls_hydrogen_treatment constr
_refine_ls_matrix_type full
_refine_ls_number_parameters 1176
_refine_ls_number_reflns 10356
_refine_ls_number_restraints 1646
_refine_ls_restrained_S_all 1.216
_refine_ls_R_factor_all 0.0885
_refine_ls_R_factor_gt 0.0793
_refine_ls_shift/su_max 0.019
_refine_ls_shift/su_mean 0.000
_refine_ls_structure_factor_coef Fsqd
_refine_ls_weighting_details 'calc w=1/[\s^2^(Fo^2^)+(0.1385P)^2^+0.5692P] where P=(Fo^2^+2Fc^2^)/3'
_refine_ls_weighting_scheme calc
_refine_ls_wR_factor_gt 0.2193
_refine_ls_wR_factor_ref 0.2311
_reflns_number_gt 8843
_reflns_number_total 10356
_reflns_threshold_expression I>2\s(I)
_cod_data_source_file ol101435w_si_002.cif
_cod_data_source_block dom2
_cod_depositor_comments
;
The following automatic conversions were performed:

'_symmetry_cell_setting' value 'Triclinic' changed to 'triclinic'
according to /home/saulius/struct/CIF-dictionaries/cif_core.dic
dictionary named 'cif_core.dic' version 2.4.2 from 2011-04-26.

Automatic conversion script
Id: cif_fix_values 1715 2011-07-08 13:25:40Z adriana 
;
_cod_original_sg_symbol_H-M 'P1   '
_cod_database_code 1503122

loop_
_symmetry_equiv_pos_as_xyz
'x, y, z'

loop_
_atom_site_label
_atom_site_type_symbol
_atom_site_fract_x
_atom_site_fract_y
_atom_site_fract_z
_atom_site_U_iso_or_equiv
_atom_site_adp_type
_atom_site_occupancy
_atom_site_symmetry_multiplicity
_atom_site_calc_flag
_atom_site_refinement_flags
_atom_site_disorder_assembly
_atom_site_disorder_group
NT_1 N 0.5585(8) 0.3357(7) 1.1493(4) 0.0868(19) Uani 1 1 d U . .
H1_1 H 0.6337 0.3146 1.1467 0.113 Uiso 1 1 d . . .
H2_1 H 0.5588 0.4066 1.1658 0.113 Uiso 1 1 d . . .
CA_1 C 0.5250(6) 0.3469(7) 1.0805(4) 0.0649(13) Uani 1 1 d U . .
HA_1 H 0.5294 0.2688 1.0629 0.078 Uiso 1 1 calc R . .
C2_1 C 0.3944(8) 0.3963(9) 1.0768(6) 0.0902(19) Uani 1 1 d U . .
H2A_1 H 0.3857 0.4704 1.0988 0.108 Uiso 1 1 calc R . .
H2B_1 H 0.3873 0.4116 1.0268 0.108 Uiso 1 1 calc R . .
C3_1 C 0.2910(11) 0.3263(12) 1.1100(8) 0.115(2) Uani 1 1 d U . .
H3_1 H 0.2930 0.3147 1.1614 0.139 Uiso 1 1 calc R . .
C4_1 C 0.1749(15) 0.3924(17) 1.0989(11) 0.156(4) Uani 1 1 d U . .
H4A_1 H 0.1750 0.4683 1.1167 0.234 Uiso 1 1 calc R . .
H4B_1 H 0.1064 0.3517 1.1241 0.234 Uiso 1 1 calc R . .
H4C_1 H 0.1697 0.3993 1.0488 0.234 Uiso 1 1 calc R . .
C5_1 C 0.2879(16) 0.2151(15) 1.0801(11) 0.150(4) Uani 1 1 d U . .
H5A_1 H 0.2216 0.1725 1.1064 0.225 Uiso 1 1 calc R . .
H5B_1 H 0.3631 0.1726 1.0829 0.225 Uiso 1 1 calc R . .
H5C_1 H 0.2767 0.2263 1.0309 0.225 Uiso 1 1 calc R . .
C_1 C 0.6097(5) 0.4186(6) 1.0272(3) 0.0561(12) Uani 1 1 d U . .
O_1 O 0.6024(4) 0.4182(4) 0.9638(2) 0.0563(10) Uani 1 1 d U . .
N_2 N 0.6888(5) 0.4783(5) 1.0518(3) 0.0617(11) Uani 1 1 d U . .
H0_2 H 0.6953 0.4692 1.0965 0.074 Uiso 1 1 calc R . .
CA_2 C 0.7655(6) 0.5587(7) 1.0069(3) 0.0623(12) Uani 1 1 d U . .
HA_2 H 0.7153 0.6258 0.9937 0.075 Uiso 1 1 calc R . .
C2_2 C 0.8598(7) 0.5997(8) 1.0496(4) 0.0778(16) Uani 1 1 d U . .
H2A_2 H 0.8170 0.6338 1.0924 0.093 Uiso 1 1 calc R . .
H2B_2 H 0.9067 0.5326 1.0647 0.093 Uiso 1 1 calc R . .
C3_2 C 0.9460(9) 0.6861(9) 1.0102(5) 0.0888(19) Uani 1 1 d U . .
H3_2 H 0.9906 0.6500 0.9678 0.107 Uiso 1 1 calc R . .
C4_2 C 0.8835(14) 0.7925(13) 0.9859(8) 0.128(4) Uani 1 1 d U . .
H4A_2 H 0.9426 0.8445 0.9607 0.191 Uiso 1 1 calc R . .
H4B_2 H 0.8387 0.8292 1.0266 0.191 Uiso 1 1 calc R . .
H4C_2 H 0.8285 0.7733 0.9547 0.191 Uiso 1 1 calc R . .
C5_2 C 1.0374(10) 0.7140(11) 1.0571(6) 0.105(3) Uani 1 1 d U . .
H5A_2 H 1.0767 0.6436 1.0727 0.158 Uiso 1 1 calc R . .
H5B_2 H 0.9963 0.7525 1.0981 0.158 Uiso 1 1 calc R . .
H5C_2 H 1.0973 0.7637 1.0304 0.158 Uiso 1 1 calc R . .
C_2 C 0.8308(5) 0.5070(6) 0.9391(3) 0.0512(11) Uani 1 1 d U . .
O_2 O 0.8387(4) 0.5636(4) 0.8828(2) 0.0542(9) Uani 1 1 d U . .
N_3 N 0.8816(4) 0.4029(5) 0.9444(2) 0.0517(10) Uani 1 1 d U . .
H0_3 H 0.8734 0.3646 0.9851 0.062 Uiso 1 1 calc R . .
CA_3 C 0.9509(5) 0.3524(5) 0.8823(3) 0.0509(10) Uani 1 1 d U . .
C2_3 C 1.0672(5) 0.4173(6) 0.8534(4) 0.0570(12) Uani 1 1 d U . .
H2A_3 H 1.062(7) 0.454(7) 0.806(4) 0.068 Uiso 1 1 calc . . .
H2B_3 H 1.080(7) 0.477(7) 0.885(4) 0.068 Uiso 1 1 calc . . .
C3_3 C 1.1702(6) 0.3266(6) 0.8491(4) 0.0700(13) Uani 1 1 d U . .
H3_3 H 1.2128 0.3308 0.8902 0.084 Uiso 1 1 calc R . .
C4_3 C 1.1139(6) 0.2111(6) 0.8519(5) 0.0694(13) Uani 1 1 d U . .
H4_3 H 1.0978 0.1942 0.8044 0.083 Uiso 1 1 calc R . .
C5_3 C 0.9953(6) 0.2305(6) 0.9018(4) 0.0640(13) Uani 1 1 d U . .
H5A_3 H 1.008(8) 0.224(7) 0.951(5) 0.077 Uiso 1 1 calc . . .
H5B_3 H 0.937(8) 0.174(8) 0.895(4) 0.077 Uiso 1 1 calc . . .
C_3 C 0.8701(5) 0.3476(4) 0.8239(3) 0.0446(10) Uani 1 1 d U . .
O_3 O 0.9076(4) 0.3688(4) 0.7613(2) 0.0576(10) Uani 1 1 d U . .
O3_3 O 1.2548(6) 0.3365(6) 0.7851(4) 0.1023(17) Uani 1 1 d U . .
C3'_3 C 1.3187(10) 0.4350(11) 0.7785(7) 0.111(3) Uani 1 1 d U . .
H3'1_3 H 1.3718 0.4384 0.7333 0.166 Uiso 1 1 calc R . .
H3'2_3 H 1.3661 0.4351 0.8165 0.166 Uiso 1 1 calc R . .
H3'3_3 H 1.2633 0.5012 0.7809 0.166 Uiso 1 1 calc R . .
O4_3 O 1.1883(5) 0.1256(5) 0.8768(4) 0.0896(15) Uani 1 1 d U . .
C4'_3 C 1.1517(12) 0.0163(10) 0.8714(8) 0.117(3) Uani 1 1 d U . .
H4'1_3 H 1.2077 -0.0387 0.8898 0.176 Uiso 1 1 calc R . .
H4'2_3 H 1.1496 0.0032 0.8222 0.176 Uiso 1 1 calc R . .
H4'3_3 H 1.0719 0.0073 0.8986 0.176 Uiso 1 1 calc R . .
N_4 N 0.7580(4) 0.3118(4) 0.8471(2) 0.0430(8) Uani 1 1 d U . .
H0_4 H 0.7360 0.2929 0.8918 0.052 Uiso 1 1 calc R . .
CA_4 C 0.6741(5) 0.3047(4) 0.7980(3) 0.0456(9) Uani 1 1 d U . .
HA_4 H 0.7165 0.2639 0.7570 0.055 Uiso 1 1 calc R . .
C2_4 C 0.5653(6) 0.2333(5) 0.8313(4) 0.0646(13) Uani 1 1 d DU B .
H2A_4 H 0.5245 0.2724 0.8728 0.078 Uiso 1 1 calc R . .
H2B_4 H 0.5091 0.2356 0.7971 0.078 Uiso 1 1 calc R . .
C3_4 C 0.5852(9) 0.1137(8) 0.8536(6) 0.099(2) Uani 1 1 d DU . .
H3_4 H 0.5696 0.0881 0.8077 0.119 Uiso 1 1 calc R A 1
C4_4 C 0.4752(12) 0.0578(12) 0.8920(9) 0.134(4) Uani 1 1 d DU B .
H4A_4 H 0.4965 -0.0192 0.9087 0.201 Uiso 1 1 calc R . .
H4B_4 H 0.4166 0.0543 0.8603 0.201 Uiso 1 1 calc R . .
H4C_4 H 0.4410 0.1020 0.9321 0.201 Uiso 1 1 calc R . .
C5_4 C 0.6896(15) 0.0472(16) 0.8495(13) 0.110(4) Uani 0.55(2) 1 d PDU B 1
H5A_4 H 0.6725 -0.0268 0.8740 0.165 Uiso 0.55(2) 1 calc PR B 1
H5B_4 H 0.7479 0.0850 0.8715 0.165 Uiso 0.55(2) 1 calc PR B 1
H5C_4 H 0.7221 0.0365 0.8003 0.165 Uiso 0.55(2) 1 calc PR B 1
C5'_4 C 0.623(3) 0.0489(17) 0.7879(12) 0.114(5) Uani 0.45(2) 1 d PDU B 2
H5'1_4 H 0.6371 -0.0315 0.8010 0.171 Uiso 0.45(2) 1 calc PR B 2
H5'2_4 H 0.6966 0.0799 0.7616 0.171 Uiso 0.45(2) 1 calc PR B 2
H5'3_4 H 0.5600 0.0564 0.7587 0.171 Uiso 0.45(2) 1 calc PR B 2
C_4 C 0.6321(4) 0.4217(4) 0.7700(3) 0.0397(9) Uani 1 1 d U . .
O_4 O 0.6187(4) 0.4383(3) 0.70818(19) 0.0495(8) Uani 1 1 d U . .
N_5 N 0.6083(4) 0.5037(4) 0.8168(2) 0.0403(8) Uani 1 1 d U . .
H0_5 H 0.6160 0.4882 0.8609 0.048 Uiso 1 1 calc R . .
CA_5 C 0.5693(5) 0.6187(4) 0.7938(3) 0.0415(9) Uani 1 1 d U . .
HA_5 H 0.4946 0.6130 0.7733 0.050 Uiso 1 1 calc R . .
C2_5 C 0.5424(6) 0.6950(5) 0.8567(3) 0.0539(11) Uani 1 1 d U . .
H2A_5 H 0.5282 0.7740 0.8388 0.065 Uiso 1 1 calc R . .
H2B_5 H 0.6138 0.6940 0.8800 0.065 Uiso 1 1 calc R . .
C3_5 C 0.4338(6) 0.6608(6) 0.9122(3) 0.0616(13) Uani 1 1 d U . .
H3_5 H 0.4396 0.5770 0.9228 0.074 Uiso 1 1 calc R . .
C4_5 C 0.3165(8) 0.6896(10) 0.8845(5) 0.094(2) Uani 1 1 d U . .
H4A_5 H 0.3175 0.6529 0.8403 0.142 Uiso 1 1 calc R . .
H4B_5 H 0.3073 0.7720 0.8764 0.142 Uiso 1 1 calc R . .
H4C_5 H 0.2496 0.6622 0.9189 0.142 Uiso 1 1 calc R . .
C5_5 C 0.4343(9) 0.7204(9) 0.9797(4) 0.088(2) Uani 1 1 d U . .
H5A_5 H 0.5084 0.7000 0.9980 0.132 Uiso 1 1 calc R . .
H5B_5 H 0.3660 0.6968 1.0144 0.132 Uiso 1 1 calc R . .
H5C_5 H 0.4288 0.8028 0.9701 0.132 Uiso 1 1 calc R . .
C_5 C 0.6659(4) 0.6724(4) 0.7367(2) 0.0381(9) Uani 1 1 d U . .
O_5 O 0.6374(3) 0.7230(3) 0.68370(19) 0.0470(8) Uani 1 1 d U . .
N_6 N 0.7788(4) 0.6613(4) 0.7495(2) 0.0404(8) Uani 1 1 d U . .
H0_6 H 0.7930 0.6244 0.7883 0.049 Uiso 1 1 calc R . .
CA_6 C 0.8791(4) 0.7088(4) 0.7008(3) 0.0400(8) Uani 1 1 d U . .
C2_6 C 0.8745(5) 0.8427(4) 0.6929(3) 0.0453(10) Uani 1 1 d U . .
H2A_6 H 0.874(6) 0.869(6) 0.643(4) 0.054 Uiso 1 1 calc . . .
H2B_6 H 0.802(7) 0.874(6) 0.722(4) 0.054 Uiso 1 1 calc . . .
C3_6 C 0.9889(6) 0.8798(5) 0.7181(3) 0.0551(11) Uani 1 1 d U . .
H3_6 H 0.9728 0.8883 0.7698 0.066 Uiso 1 1 calc R . .
C4_6 C 1.0764(5) 0.7794(6) 0.7015(3) 0.0553(11) Uani 1 1 d U . .
H4_6 H 1.1025 0.7775 0.6497 0.066 Uiso 1 1 calc R . .
C5_6 C 0.9993(5) 0.6789(5) 0.7280(3) 0.0462(10) Uani 1 1 d U . .
H5A_6 H 0.987(6) 0.670(6) 0.780(4) 0.055 Uiso 1 1 calc . . .
H5B_6 H 1.036(6) 0.608(6) 0.709(4) 0.055 Uiso 1 1 calc . . .
C_6 C 0.8829(4) 0.6571(4) 0.6278(2) 0.0355(8) Uani 1 1 d U . .
O_6 O 0.8945(4) 0.7142(3) 0.57190(18) 0.0472(8) Uani 1 1 d U . .
O3_6 O 1.0358(5) 0.9824(4) 0.6834(3) 0.0742(12) Uani 1 1 d U . .
C3'_6 C 0.9643(10) 1.0792(7) 0.7054(5) 0.088(2) Uani 1 1 d U . .
H3'1_6 H 0.9997 1.1477 0.6811 0.132 Uiso 1 1 calc R . .
H3'2_6 H 0.9599 1.0843 0.7561 0.132 Uiso 1 1 calc R . .
H3'3_6 H 0.8839 1.0724 0.6944 0.132 Uiso 1 1 calc R . .
O4_6 O 1.1787(4) 0.7765(5) 0.7367(3) 0.0746(12) Uani 1 1 d U . .
C4'_6 C 1.2792(8) 0.8299(10) 0.6993(6) 0.096(2) Uani 1 1 d U . .
H4'1_6 H 1.3447 0.8220 0.7267 0.144 Uiso 1 1 calc R . .
H4'2_6 H 1.2596 0.9106 0.6904 0.144 Uiso 1 1 calc R . .
H4'3_6 H 1.3033 0.7943 0.6545 0.144 Uiso 1 1 calc R . .
N_7 N 0.8800(3) 0.5424(3) 0.6297(2) 0.0366(7) Uani 1 1 d U . .
H0_7 H 0.8705 0.5030 0.6701 0.044 Uiso 1 1 calc R . .
CA_7 C 0.8926(4) 0.4844(4) 0.5640(2) 0.0363(8) Uani 1 1 d U . .
HA_7 H 0.9670 0.5111 0.5338 0.044 Uiso 1 1 calc R . .
C2_7 C 0.9071(4) 0.3549(4) 0.5765(3) 0.0415(9) Uani 1 1 d U . .
H2A_7 H 0.8373 0.3276 0.6097 0.050 Uiso 1 1 calc R . .
H2B_7 H 0.9789 0.3377 0.5987 0.050 Uiso 1 1 calc R . .
C3_7 C 0.9187(5) 0.2882(5) 0.5088(3) 0.0476(10) Uani 1 1 d U . .
H3_7 H 0.8464 0.3078 0.4866 0.057 Uiso 1 1 calc R . .
C4_7 C 0.9199(6) 0.1595(5) 0.5275(4) 0.0642(15) Uani 1 1 d U . .
H4A_7 H 0.9247 0.1184 0.4847 0.096 Uiso 1 1 calc R . .
H4B_7 H 0.8467 0.1403 0.5594 0.096 Uiso 1 1 calc R . .
H4C_7 H 0.9891 0.1380 0.5504 0.096 Uiso 1 1 calc R . .
C5_7 C 1.0274(6) 0.3210(6) 0.4558(4) 0.0622(15) Uani 1 1 d U . .
H5A_7 H 1.0243 0.4031 0.4450 0.093 Uiso 1 1 calc R . .
H5B_7 H 1.0277 0.2813 0.4128 0.093 Uiso 1 1 calc R . .
H5C_7 H 1.1001 0.2996 0.4753 0.093 Uiso 1 1 calc R . .
C_7 C 0.7873(4) 0.5163(4) 0.5242(2) 0.0342(8) Uani 1 1 d U . .
O_7 O 0.8046(3) 0.5389(3) 0.46065(18) 0.0452(8) Uani 1 1 d U . .
N_8 N 0.6762(3) 0.5156(3) 0.5628(2) 0.0348(7) Uani 1 1 d U . .
H0_8 H 0.6663 0.5009 0.6084 0.042 Uiso 1 1 calc R . .
CA_8 C 0.5727(4) 0.5399(4) 0.5264(2) 0.0358(8) Uani 1 1 d U . .
HA_8 H 0.5762 0.4842 0.4892 0.043 Uiso 1 1 calc R . .
C2_8 C 0.4562(4) 0.5232(5) 0.5777(3) 0.0465(10) Uani 1 1 d U . .
H2A_8 H 0.4522 0.5775 0.6151 0.056 Uiso 1 1 calc R . .
H2B_8 H 0.4584 0.4456 0.6002 0.056 Uiso 1 1 calc R . .
C3_8 C 0.3420(5) 0.5393(7) 0.5445(4) 0.0656(14) Uani 1 1 d U . .
H3_8 H 0.3388 0.6191 0.5240 0.079 Uiso 1 1 calc R . .
C4_8 C 0.2329(7) 0.5248(10) 0.6023(6) 0.092(2) Uani 1 1 d U . .
H4A_8 H 0.2379 0.5757 0.6397 0.138 Uiso 1 1 calc R . .
H4B_8 H 0.2314 0.4460 0.6215 0.138 Uiso 1 1 calc R . .
H4C_8 H 0.1598 0.5433 0.5825 0.138 Uiso 1 1 calc R . .
C5_8 C 0.3419(9) 0.4599(10) 0.4855(6) 0.098(3) Uani 1 1 d U . .
H5A_8 H 0.4120 0.4728 0.4497 0.147 Uiso 1 1 calc R . .
H5B_8 H 0.2694 0.4748 0.4645 0.147 Uiso 1 1 calc R . .
H5C_8 H 0.3441 0.3810 0.5043 0.147 Uiso 1 1 calc R . .
C_8 C 0.5763(4) 0.6602(4) 0.4905(2) 0.0358(8) Uani 1 1 d U . .
O_8 O 0.5462(3) 0.6797(3) 0.43206(18) 0.0430(7) Uani 1 1 d U . .
N_9 N 0.6107(3) 0.7437(3) 0.5278(2) 0.0351(7) Uani 1 1 d U . .
H0_9 H 0.6298 0.7269 0.5696 0.042 Uiso 1 1 calc R . .
CA_9 C 0.6161(4) 0.8619(4) 0.4985(3) 0.0375(8) Uani 1 1 d U . .
C2_9 C 0.4909(5) 0.9173(4) 0.4939(3) 0.0446(10) Uani 1 1 d U . .
H2A_9 H 0.486(6) 0.946(6) 0.445(4) 0.054 Uiso 1 1 calc . . .
H2B_9 H 0.428(6) 0.861(6) 0.509(3) 0.054 Uiso 1 1 calc . . .
C3_9 C 0.4737(5) 1.0165(5) 0.5434(3) 0.0496(10) Uani 1 1 d U . .
H3_9 H 0.4359 0.9879 0.5911 0.060 Uiso 1 1 calc R . .
C4_9 C 0.6020(5) 1.0505(4) 0.5464(3) 0.0441(9) Uani 1 1 d U . .
H4_9 H 0.6337 1.0961 0.5027 0.053 Uiso 1 1 calc R . .
C5_9 C 0.6707(5) 0.9362(4) 0.5486(3) 0.0401(9) Uani 1 1 d U . .
H5A_9 H 0.660(6) 0.901(6) 0.597(3) 0.048 Uiso 1 1 calc . . .
H5B_9 H 0.757(6) 0.946(6) 0.532(3) 0.048 Uiso 1 1 calc . . .
C_9 C 0.6979(5) 0.8657(4) 0.4257(3) 0.0430(9) Uani 1 1 d U . .
O_9 O 0.6754(4) 0.9280(4) 0.3760(2) 0.0631(11) Uani 1 1 d U . .
O3_9 O 0.4048(4) 1.1096(4) 0.5210(3) 0.0734(12) Uani 1 1 d U . .
C3'_9 C 0.2809(9) 1.0954(9) 0.5379(8) 0.104(3) Uani 1 1 d U . .
H3'1_9 H 0.2385 1.1631 0.5212 0.156 Uiso 1 1 calc R . .
H3'2_9 H 0.2589 1.0843 0.5888 0.156 Uiso 1 1 calc R . .
H3'3_9 H 0.2594 1.0289 0.5154 0.156 Uiso 1 1 calc R . .
O4_9 O 0.6168(4) 1.1098(3) 0.6061(2) 0.0591(10) Uani 1 1 d U . .
C4'_9 C 0.5726(8) 1.2240(6) 0.6049(5) 0.0771(19) Uani 1 1 d U . .
H4'1_9 H 0.5869 1.2593 0.6471 0.116 Uiso 1 1 calc R . .
H4'2_9 H 0.4867 1.2258 0.6034 0.116 Uiso 1 1 calc R . .
H4'3_9 H 0.6135 1.2658 0.5633 0.116 Uiso 1 1 calc R . .
N_10 N 0.7991(4) 0.7995(4) 0.4225(2) 0.0427(8) Uani 1 1 d U . .
H0_10 H 0.8111 0.7560 0.4594 0.051 Uiso 1 1 calc R . .
CA_10 C 0.8889(5) 0.7986(5) 0.3593(3) 0.0510(10) Uani 1 1 d U . .
HA_10 H 0.8963 0.8788 0.3396 0.061 Uiso 1 1 calc R . .
C2_10 C 1.0111(5) 0.7587(6) 0.3781(4) 0.0599(13) Uani 1 1 d U . .
H2A_10 H 1.0684 0.7503 0.3344 0.072 Uiso 1 1 calc R . .
H2B_10 H 1.0035 0.6831 0.4032 0.072 Uiso 1 1 calc R . .
C3_10 C 1.0615(6) 0.8411(7) 0.4244(4) 0.0674(14) Uani 1 1 d U . .
H3_10 H 1.0000 0.8547 0.4664 0.081 Uiso 1 1 calc R . .
C4_10 C 1.0916(8) 0.9546(7) 0.3861(5) 0.082(2) Uani 1 1 d U . .
H4A_10 H 1.0200 0.9897 0.3705 0.123 Uiso 1 1 calc R . .
H4B_10 H 1.1534 0.9431 0.3454 0.123 Uiso 1 1 calc R . .
H4C_10 H 1.1208 1.0044 0.4178 0.123 Uiso 1 1 calc R . .
C5_10 C 1.1726(8) 0.7829(10) 0.4495(6) 0.094(2) Uani 1 1 d U . .
H5A_10 H 1.1515 0.7091 0.4731 0.141 Uiso 1 1 calc R . .
H5B_10 H 1.2018 0.8308 0.4822 0.141 Uiso 1 1 calc R . .
H5C_10 H 1.2351 0.7717 0.4091 0.141 Uiso 1 1 calc R . .
C_10 C 0.8548(6) 0.7268(5) 0.3009(3) 0.0576(12) Uani 1 1 d U . .
O_10 O 0.8962(7) 0.7496(6) 0.2394(3) 0.0951(18) Uani 1 1 d U . .
N_11 N 0.7814(4) 0.6414(4) 0.3214(2) 0.0519(10) Uani 1 1 d U . .
H0_11 H 0.7581 0.6262 0.3663 0.062 Uiso 1 1 calc R . .
CA_11 C 0.7388(6) 0.5723(5) 0.2701(3) 0.0560(11) Uani 1 1 d U . .
HA_11 H 0.8075 0.5604 0.2317 0.067 Uiso 1 1 calc R . .
C2_11 C 0.7028(8) 0.4543(6) 0.3022(4) 0.0714(14) Uani 1 1 d U . .
H2A_11 H 0.6421 0.4645 0.3443 0.086 Uiso 1 1 calc R . .
H2B_11 H 0.6642 0.4161 0.2680 0.086 Uiso 1 1 calc R . .
C3_11 C 0.8024(9) 0.3750(7) 0.3231(4) 0.0813(17) Uani 1 1 d U . .
H3_11 H 0.8343 0.4111 0.3613 0.098 Uiso 1 1 calc R . .
C4_11 C 0.9064(13) 0.3600(11) 0.2636(7) 0.113(3) Uani 1 1 d U . .
H4A_11 H 0.9364 0.4345 0.2460 0.169 Uiso 1 1 calc R . .
H4B_11 H 0.8792 0.3222 0.2256 0.169 Uiso 1 1 calc R . .
H4C_11 H 0.9702 0.3136 0.2810 0.169 Uiso 1 1 calc R . .
C5_11 C 0.7509(14) 0.2630(10) 0.3542(7) 0.112(3) Uani 1 1 d U . .
H5A_11 H 0.6856 0.2777 0.3926 0.168 Uiso 1 1 calc R . .
H5B_11 H 0.8134 0.2154 0.3721 0.168 Uiso 1 1 calc R . .
H5C_11 H 0.7206 0.2238 0.3179 0.168 Uiso 1 1 calc R . .
C_11 C 0.6384(6) 0.6301(6) 0.2365(3) 0.0600(12) Uani 1 1 d U . .
O_11 O 0.6135(5) 0.5940(5) 0.1814(2) 0.0678(12) Uani 1 1 d U . .
N_12 N 0.5796(5) 0.7203(5) 0.2667(3) 0.0657(12) Uani 1 1 d U . .
H0_12 H 0.5955 0.7406 0.3070 0.079 Uiso 1 1 calc R . .
CA_12 C 0.4902(8) 0.7843(8) 0.2331(4) 0.0816(14) Uani 1 1 d U . .
C2_12 C 0.4358(10) 0.8881(9) 0.2768(5) 0.0856(17) Uani 1 1 d U . .
H2A_12 H 0.349(11) 0.897(10) 0.276(5) 0.103 Uiso 1 1 calc . . .
H2B_12 H 0.449(10) 0.876(9) 0.326(6) 0.103 Uiso 1 1 calc . . .
C3_12 C 0.4988(11) 0.9933(9) 0.2422(5) 0.0966(17) Uani 1 1 d U . .
H3_12 H 0.5777 0.9971 0.2583 0.116 Uiso 1 1 calc R . .
C4_12 C 0.5190(12) 0.9740(10) 0.1639(5) 0.1020(18) Uani 1 1 d U . .
H4_12 H 0.4412 0.9880 0.1464 0.122 Uiso 1 1 calc R . .
C5_12 C 0.5520(12) 0.8453(10) 0.1611(5) 0.0955(19) Uani 1 1 d U . .
H5A_12 H 0.640(12) 0.833(11) 0.155(6) 0.115 Uiso 1 1 calc . . .
H5B_12 H 0.523(11) 0.814(10) 0.121(7) 0.115 Uiso 1 1 calc . . .
C_12 C 0.3888(10) 0.7132(11) 0.2204(6) 0.0995(19) Uani 1 1 d U . .
O_12 O 0.3402(10) 0.7259(10) 0.1698(6) 0.144(3) Uani 1 1 d U . .
O3_12 O 0.4341(9) 1.0981(7) 0.2535(4) 0.1108(18) Uani 1 1 d U . .
C3'_12 C 0.4285(15) 1.1308(12) 0.3232(7) 0.122(3) Uani 1 1 d U . .
H3'1_12 H 0.3809 1.2017 0.3294 0.183 Uiso 1 1 calc R . .
H3'2_12 H 0.5092 1.1420 0.3325 0.183 Uiso 1 1 calc R . .
H3'3_12 H 0.3913 1.0711 0.3559 0.183 Uiso 1 1 calc R . .
O4_12 O 0.6025(9) 1.0478(8) 0.1249(4) 0.122(2) Uani 1 1 d U . .
C4'_12 C 0.6220(17) 1.0318(14) 0.0508(7) 0.134(4) Uani 1 1 d U . .
H4'1_12 H 0.6795 1.0864 0.0269 0.201 Uiso 1 1 calc R . .
H4'2_12 H 0.5464 1.0438 0.0328 0.201 Uiso 1 1 calc R . .
H4'3_12 H 0.6534 0.9544 0.0424 0.201 Uiso 1 1 calc R . .
O7_12 O 0.3620(7) 0.6380(8) 0.2701(5) 0.1109(19) Uani 1 1 d U . .
C7_12 C 0.2576(15) 0.5504(16) 0.2715(10) 0.148(4) Uani 1 1 d U . .
H7A_12 H 0.2499 0.5030 0.3152 0.221 Uiso 1 1 calc R . .
H7B_12 H 0.2769 0.5022 0.2316 0.221 Uiso 1 1 calc R . .
H7C_12 H 0.1822 0.5927 0.2687 0.221 Uiso 1 1 calc R . .
O1_20 O 0.8484(14) 0.2633(12) 1.0704(6) 0.113(4) Uani 0.541(10) 1 d PDU C 3
C1_20 C 0.8376(19) 0.1850(15) 1.1124(10) 0.108(4) Uani 0.541(10) 1 d PDU C 3
H1_20 H 0.7556 0.1864 1.1324 0.129 Uiso 0.541(10) 1 calc PR C 3
N1_20 N 0.8876(15) 0.0954(13) 1.1447(8) 0.106(3) Uani 0.541(10) 1 d PDU C 3
C2_20 C 0.836(2) 0.0443(18) 1.2108(9) 0.110(4) Uani 0.541(10) 1 d PDU C 3
H21_20 H 0.8396 -0.0385 1.2085 0.164 Uiso 0.541(10) 1 calc PR C 3
H22_20 H 0.7521 0.0707 1.2219 0.164 Uiso 0.541(10) 1 calc PR C 3
H23_20 H 0.8795 0.0657 1.2474 0.164 Uiso 0.541(10) 1 calc PR C 3
C3_20 C 0.9993(18) 0.042(2) 1.1101(13) 0.117(4) Uani 0.541(10) 1 d PDU C 3
H31_20 H 1.0656 0.0917 1.1119 0.176 Uiso 0.541(10) 1 calc PR C 3
H32_20 H 0.9931 0.0310 1.0611 0.176 Uiso 0.541(10) 1 calc PR C 3
H33_20 H 1.0137 -0.0312 1.1342 0.176 Uiso 0.541(10) 1 calc PR C 3
O1_21 O 0.9561(16) 0.0745(15) 1.0498(8) 0.109(4) Uani 0.459(10) 1 d PDU C 4
C1_21 C 1.036(2) 0.020(2) 1.0769(9) 0.106(4) Uani 0.459(10) 1 d PDU C 4
H1_21 H 1.1039 -0.0076 1.0465 0.127 Uiso 0.459(10) 1 calc PR C 4
N1_21 N 1.0326(16) -0.0017(17) 1.1501(9) 0.105(3) Uani 0.459(10) 1 d PDU C 4
C2_21 C 1.122(2) -0.075(2) 1.1759(12) 0.108(5) Uani 0.459(10) 1 d PDU C 4
H21_21 H 1.1336 -0.0524 1.2220 0.162 Uiso 0.459(10) 1 calc PR C 4
H22_21 H 1.1967 -0.0706 1.1433 0.162 Uiso 0.459(10) 1 calc PR C 4
H23_21 H 1.0951 -0.1538 1.1802 0.162 Uiso 0.459(10) 1 calc PR C 4
C3_21 C 0.922(2) 0.024(2) 1.1954(12) 0.111(4) Uani 0.459(10) 1 d PDU C 4
H31_21 H 0.8587 -0.0223 1.1839 0.167 Uiso 0.459(10) 1 calc PR C 4
H32_21 H 0.8995 0.1046 1.1886 0.167 Uiso 0.459(10) 1 calc PR C 4
H33_21 H 0.9314 0.0071 1.2444 0.167 Uiso 0.459(10) 1 calc PR C 4

loop_
_atom_site_aniso_label
_atom_site_aniso_U_11
_atom_site_aniso_U_22
_atom_site_aniso_U_33
_atom_site_aniso_U_23
_atom_site_aniso_U_13
_atom_site_aniso_U_12
NT_1 0.113(5) 0.084(4) 0.068(3) 0.013(3) -0.026(3) -0.030(3)
CA_1 0.066(3) 0.071(3) 0.057(3) -0.005(2) -0.005(2) -0.014(2)
C2_1 0.079(3) 0.092(4) 0.096(4) -0.005(3) -0.002(3) -0.013(3)
C3_1 0.097(4) 0.118(5) 0.130(5) -0.004(4) -0.012(4) -0.016(4)
C4_1 0.123(7) 0.163(8) 0.179(8) -0.009(7) -0.017(7) -0.007(7)
C5_1 0.126(7) 0.143(7) 0.183(8) -0.009(7) -0.022(6) -0.022(6)
C_1 0.054(2) 0.070(3) 0.045(2) -0.008(2) -0.004(2) -0.010(2)
O_1 0.050(2) 0.079(3) 0.0414(19) -0.0057(17) -0.0074(15) -0.0144(18)
N_2 0.056(2) 0.089(3) 0.041(2) -0.011(2) -0.0043(18) -0.021(2)
CA_2 0.057(2) 0.086(3) 0.046(2) -0.016(2) -0.004(2) -0.020(2)
C2_2 0.073(3) 0.102(4) 0.062(3) -0.025(3) -0.004(3) -0.030(3)
C3_2 0.083(4) 0.108(4) 0.077(3) -0.026(3) -0.002(3) -0.037(3)
C4_2 0.122(6) 0.127(7) 0.136(7) -0.011(6) -0.017(6) -0.040(6)
C5_2 0.091(5) 0.123(6) 0.105(5) -0.035(5) -0.007(4) -0.042(5)
C_2 0.045(2) 0.071(3) 0.040(2) -0.006(2) -0.0088(18) -0.015(2)
O_2 0.056(2) 0.062(2) 0.0452(19) -0.0033(16) -0.0097(16) -0.0037(17)
N_3 0.046(2) 0.069(2) 0.042(2) 0.0051(18) -0.0141(16) -0.0065(18)
CA_3 0.043(2) 0.059(2) 0.051(2) 0.0074(19) -0.0113(17) -0.0029(18)
C2_3 0.045(2) 0.061(3) 0.064(3) 0.006(2) -0.009(2) -0.006(2)
C3_3 0.051(2) 0.071(3) 0.089(3) 0.000(3) -0.013(2) -0.006(2)
C4_3 0.056(2) 0.064(3) 0.090(3) -0.001(2) -0.019(2) 0.001(2)
C5_3 0.055(3) 0.067(3) 0.071(3) 0.012(2) -0.015(2) -0.001(2)
C_3 0.041(2) 0.046(2) 0.046(2) -0.0022(18) -0.0061(17) 0.0004(17)
O_3 0.053(2) 0.072(2) 0.046(2) -0.0011(18) -0.0040(16) -0.0011(18)
O3_3 0.080(3) 0.091(3) 0.128(4) -0.009(3) 0.009(3) -0.008(3)
C3'_3 0.078(5) 0.111(6) 0.137(6) 0.013(5) -0.005(5) -0.009(4)
O4_3 0.071(3) 0.068(3) 0.130(4) 0.002(3) -0.023(3) 0.010(2)
C4'_3 0.104(6) 0.085(5) 0.162(7) 0.001(5) -0.025(5) 0.006(5)
N_4 0.0461(19) 0.0432(19) 0.0401(18) -0.0020(15) -0.0077(15) -0.0034(15)
CA_4 0.048(2) 0.042(2) 0.049(2) -0.0060(17) -0.0121(18) -0.0054(17)
C2_4 0.060(3) 0.053(3) 0.084(3) 0.001(2) -0.019(2) -0.015(2)
C3_4 0.092(4) 0.082(3) 0.119(4) 0.009(3) -0.009(3) -0.010(3)
C4_4 0.128(6) 0.116(6) 0.153(6) 0.011(5) -0.012(5) -0.014(5)
C5_4 0.111(6) 0.096(6) 0.121(6) 0.002(5) -0.014(5) -0.003(5)
C5'_4 0.114(7) 0.104(6) 0.118(7) 0.007(6) -0.005(6) -0.009(6)
C_4 0.041(2) 0.0397(19) 0.039(2) -0.0043(16) -0.0066(16) -0.0081(16)
O_4 0.065(2) 0.0470(19) 0.0389(17) -0.0042(14) -0.0118(15) -0.0122(16)
N_5 0.0433(18) 0.0417(18) 0.0360(17) -0.0019(14) -0.0057(14) -0.0058(15)
CA_5 0.0423(19) 0.0392(19) 0.042(2) -0.0034(16) -0.0021(16) -0.0032(16)
C2_5 0.061(3) 0.046(2) 0.051(2) -0.005(2) 0.003(2) -0.002(2)
C3_5 0.061(3) 0.062(3) 0.057(3) -0.004(2) 0.005(2) 0.006(2)
C4_5 0.074(4) 0.116(6) 0.084(5) 0.000(4) 0.006(4) 0.020(4)
C5_5 0.096(5) 0.096(5) 0.065(4) -0.021(4) 0.014(4) 0.003(4)
C_5 0.041(2) 0.0346(18) 0.0389(19) -0.0087(16) -0.0056(16) -0.0026(15)
O_5 0.0500(19) 0.0469(18) 0.0445(18) 0.0011(14) -0.0095(14) -0.0052(14)
N_6 0.0439(18) 0.0426(18) 0.0359(17) -0.0041(14) -0.0079(15) -0.0046(15)
CA_6 0.0426(19) 0.0395(18) 0.0393(18) -0.0011(15) -0.0093(15) -0.0087(15)
C2_6 0.053(2) 0.039(2) 0.046(2) -0.0035(18) -0.0118(19) -0.0092(18)
C3_6 0.064(2) 0.052(2) 0.054(2) -0.0011(19) -0.017(2) -0.024(2)
C4_6 0.050(2) 0.066(2) 0.054(2) 0.006(2) -0.0197(19) -0.019(2)
C5_6 0.045(2) 0.050(2) 0.047(2) -0.0001(19) -0.0149(18) -0.0090(19)
C_6 0.0337(18) 0.0365(18) 0.0375(19) -0.0022(16) -0.0083(15) -0.0048(15)
O_6 0.063(2) 0.0417(17) 0.0376(17) 0.0013(14) -0.0093(15) -0.0065(15)
O3_6 0.086(3) 0.058(2) 0.085(3) 0.010(2) -0.027(2) -0.034(2)
C3'_6 0.114(5) 0.059(4) 0.096(5) 0.001(3) -0.032(4) -0.023(4)
O4_6 0.056(2) 0.094(3) 0.080(3) 0.012(2) -0.031(2) -0.029(2)
C4'_6 0.067(4) 0.111(5) 0.114(5) 0.015(5) -0.027(4) -0.036(4)
N_7 0.0374(17) 0.0372(17) 0.0370(17) -0.0029(14) -0.0097(14) -0.0047(13)
CA_7 0.0333(17) 0.0372(18) 0.0392(18) -0.0043(15) -0.0068(15) -0.0024(14)
C2_7 0.038(2) 0.043(2) 0.046(2) -0.0050(17) -0.0118(17) 0.0015(16)
C3_7 0.041(2) 0.048(2) 0.056(2) -0.012(2) -0.0127(19) 0.0011(18)
C4_7 0.063(3) 0.048(3) 0.084(4) -0.016(3) -0.015(3) 0.001(2)
C5_7 0.057(3) 0.061(3) 0.068(3) -0.019(3) -0.004(3) 0.001(3)
C_7 0.0360(18) 0.0298(17) 0.0382(19) -0.0058(15) -0.0093(15) -0.0002(14)
O_7 0.0435(17) 0.0541(19) 0.0375(17) -0.0053(14) -0.0056(13) 0.0048(14)
N_8 0.0336(16) 0.0336(16) 0.0389(17) -0.0050(13) -0.0097(13) -0.0031(13)
CA_8 0.0339(18) 0.0326(18) 0.0433(19) -0.0061(15) -0.0109(15) -0.0059(14)
C2_8 0.037(2) 0.045(2) 0.058(2) 0.0014(19) -0.0095(19) -0.0076(17)
C3_8 0.038(2) 0.076(3) 0.084(3) 0.006(3) -0.016(2) -0.014(2)
C4_8 0.044(3) 0.119(5) 0.112(5) 0.010(5) -0.012(3) -0.012(3)
C5_8 0.072(4) 0.125(6) 0.106(5) -0.010(5) -0.031(4) -0.037(4)
C_8 0.0338(18) 0.0339(18) 0.041(2) -0.0072(16) -0.0093(15) -0.0031(15)
O_8 0.0474(18) 0.0418(17) 0.0434(17) -0.0035(13) -0.0169(14) -0.0069(13)
N_9 0.0352(16) 0.0322(16) 0.0409(17) -0.0062(14) -0.0126(14) -0.0034(13)
CA_9 0.0391(18) 0.0309(17) 0.0462(19) -0.0068(15) -0.0162(15) -0.0033(14)
C2_9 0.043(2) 0.039(2) 0.056(2) -0.0061(19) -0.0199(19) 0.0000(17)
C3_9 0.047(2) 0.0394(19) 0.065(2) -0.0100(19) -0.0152(19) 0.0018(17)
C4_9 0.047(2) 0.0328(18) 0.056(2) -0.0113(17) -0.0155(18) -0.0023(16)
C5_9 0.043(2) 0.0297(19) 0.053(2) -0.0087(17) -0.0202(18) -0.0028(16)
C_9 0.046(2) 0.038(2) 0.047(2) -0.0035(17) -0.0123(17) -0.0063(17)
O_9 0.068(3) 0.065(2) 0.056(2) 0.0132(19) -0.0176(19) 0.0054(19)
O3_9 0.060(2) 0.054(2) 0.111(3) -0.013(2) -0.031(2) 0.0140(18)
C3'_9 0.072(4) 0.090(5) 0.155(6) -0.009(5) -0.032(5) 0.008(4)
O4_9 0.069(2) 0.0450(19) 0.068(2) -0.0209(17) -0.0205(18) -0.0023(16)
C4'_9 0.087(4) 0.049(3) 0.102(5) -0.034(3) -0.025(4) 0.002(3)
N_10 0.0411(18) 0.0411(18) 0.0462(19) -0.0019(15) -0.0065(15) -0.0077(15)
CA_10 0.048(2) 0.052(2) 0.053(2) -0.0034(19) -0.0023(19) -0.0149(18)
C2_10 0.046(2) 0.063(3) 0.069(3) -0.003(2) -0.003(2) -0.009(2)
C3_10 0.046(3) 0.075(3) 0.083(3) -0.006(3) -0.010(2) -0.014(2)
C4_10 0.075(4) 0.073(4) 0.098(5) -0.012(4) -0.010(4) -0.021(3)
C5_10 0.056(3) 0.110(5) 0.120(6) -0.003(5) -0.027(4) -0.009(4)
C_10 0.062(3) 0.058(3) 0.051(2) -0.006(2) 0.000(2) -0.012(2)
O_10 0.126(4) 0.097(4) 0.057(3) -0.007(3) 0.015(3) -0.042(3)
N_11 0.058(2) 0.058(2) 0.041(2) -0.0112(17) -0.0061(17) -0.0122(18)
CA_11 0.065(2) 0.060(2) 0.046(2) -0.014(2) -0.011(2) -0.010(2)
C2_11 0.090(3) 0.067(3) 0.062(3) -0.015(2) -0.020(3) -0.016(3)
C3_11 0.112(4) 0.071(3) 0.070(3) -0.014(3) -0.034(3) -0.007(3)
C4_11 0.128(6) 0.103(6) 0.109(6) -0.018(5) -0.027(5) 0.018(5)
C5_11 0.148(7) 0.086(5) 0.112(6) -0.010(5) -0.048(5) -0.017(5)
C_11 0.066(3) 0.070(3) 0.046(2) -0.016(2) -0.006(2) -0.008(2)
O_11 0.078(3) 0.083(3) 0.047(2) -0.022(2) -0.020(2) 0.007(2)
N_12 0.068(3) 0.082(3) 0.050(2) -0.022(2) -0.014(2) 0.004(2)
CA_12 0.089(3) 0.096(3) 0.064(3) -0.025(2) -0.022(2) 0.019(3)
C2_12 0.098(4) 0.094(3) 0.066(3) -0.022(3) -0.021(3) 0.027(3)
C3_12 0.121(4) 0.097(3) 0.074(3) -0.016(3) -0.028(3) 0.028(3)
C4_12 0.126(4) 0.105(3) 0.076(3) -0.012(3) -0.026(3) 0.025(3)
C5_12 0.113(4) 0.102(4) 0.071(3) -0.014(3) -0.018(3) 0.027(3)
C_12 0.095(3) 0.115(4) 0.095(3) -0.037(3) -0.028(3) 0.008(3)
O_12 0.132(5) 0.176(6) 0.139(5) -0.035(5) -0.062(4) 0.008(5)
O3_12 0.147(4) 0.101(4) 0.085(3) -0.016(3) -0.027(3) 0.035(3)
C3'_12 0.153(7) 0.108(6) 0.108(6) -0.025(5) -0.023(6) 0.015(6)
O4_12 0.155(5) 0.120(4) 0.090(4) -0.004(3) -0.020(3) 0.014(4)
C4'_12 0.167(7) 0.126(7) 0.106(6) -0.002(5) -0.017(6) 0.016(6)
O7_12 0.094(3) 0.123(4) 0.121(4) -0.047(3) -0.016(3) -0.012(3)
C7_12 0.126(6) 0.158(7) 0.166(7) -0.052(6) -0.023(5) -0.013(5)
O1_20 0.137(7) 0.127(7) 0.071(5) 0.059(5) -0.017(5) -0.024(6)
C1_20 0.121(6) 0.102(6) 0.098(6) 0.012(5) -0.016(5) -0.011(5)
N1_20 0.118(5) 0.098(5) 0.101(5) 0.008(4) -0.017(5) -0.011(5)
C2_20 0.120(7) 0.101(7) 0.107(7) 0.013(6) -0.019(6) -0.008(6)
C3_20 0.121(6) 0.111(6) 0.118(6) 0.002(5) -0.017(5) -0.003(5)
O1_21 0.114(6) 0.102(6) 0.107(6) 0.007(5) -0.018(5) 0.008(5)
C1_21 0.109(5) 0.103(5) 0.104(5) 0.000(5) -0.016(5) -0.001(5)
N1_21 0.108(5) 0.103(5) 0.105(5) 0.002(4) -0.020(4) -0.003(4)
C2_21 0.108(7) 0.116(8) 0.105(7) -0.006(6) -0.031(6) -0.008(6)
C3_21 0.116(6) 0.107(6) 0.107(6) 0.008(5) -0.013(5) -0.001(5)

loop_
_atom_type_symbol
_atom_type_description
_atom_type_scat_dispersion_real
_atom_type_scat_dispersion_imag
_atom_type_scat_source
C C 0.0033 0.0016 'International Tables Vol C Tables 4.2.6.8 and 6.1.1.4'
N N 0.0061 0.0033 'International Tables Vol C Tables 4.2.6.8 and 6.1.1.4'
O O 0.0106 0.0060 'International Tables Vol C Tables 4.2.6.8 and 6.1.1.4'
H H 0.0000 0.0000 'International Tables Vol C Tables 4.2.6.8 and 6.1.1.4'

loop_
_geom_angle_atom_site_label_1
_geom_angle_atom_site_label_2
_geom_angle_atom_site_label_3
_geom_angle
CA_1 NT_1 H1_1 110.6(8)
CA_1 NT_1 H2_1 108.4(7)
H1_1 NT_1 H2_1 101.1(7)
NT_1 CA_1 C_1 113.8(6)
NT_1 CA_1 C2_1 115.9(7)
C_1 CA_1 C2_1 106.8(6)
NT_1 CA_1 HA_1 106.6
C_1 CA_1 HA_1 106.6
C2_1 CA_1 HA_1 106.6
C3_1 C2_1 CA_1 118.4(9)
C3_1 C2_1 H2A_1 107.7
CA_1 C2_1 H2A_1 107.7
C3_1 C2_1 H2B_1 107.7
CA_1 C2_1 H2B_1 107.7
H2A_1 C2_1 H2B_1 107.1
C5_1 C3_1 C2_1 114.2(12)
C5_1 C3_1 C4_1 107.0(14)
C2_1 C3_1 C4_1 108.2(12)
C5_1 C3_1 H3_1 109.1
C2_1 C3_1 H3_1 109.1
C4_1 C3_1 H3_1 109.1
C3_1 C4_1 H4A_1 109.5
C3_1 C4_1 H4B_1 109.5
H4A_1 C4_1 H4B_1 109.5
C3_1 C4_1 H4C_1 109.5
H4A_1 C4_1 H4C_1 109.5
H4B_1 C4_1 H4C_1 109.5
C3_1 C5_1 H5A_1 109.5
C3_1 C5_1 H5B_1 109.5
H5A_1 C5_1 H5B_1 109.5
C3_1 C5_1 H5C_1 109.5
H5A_1 C5_1 H5C_1 109.5
H5B_1 C5_1 H5C_1 109.5
O_1 C_1 N_2 123.1(6)
O_1 C_1 CA_1 119.6(5)
N_2 C_1 CA_1 117.4(5)
C_1 N_2 CA_2 122.1(5)
C_1 N_2 H0_2 119.0
CA_2 N_2 H0_2 119.0
N_2 CA_2 C_2 113.0(6)
N_2 CA_2 C2_2 108.5(5)
C_2 CA_2 C2_2 109.2(5)
N_2 CA_2 HA_2 108.7
C_2 CA_2 HA_2 108.7
C2_2 CA_2 HA_2 108.7
C3_2 C2_2 CA_2 115.0(7)
C3_2 C2_2 H2A_2 108.5
CA_2 C2_2 H2A_2 108.5
C3_2 C2_2 H2B_2 108.5
CA_2 C2_2 H2B_2 108.5
H2A_2 C2_2 H2B_2 107.5
C4_2 C3_2 C2_2 112.8(9)
C4_2 C3_2 C5_2 110.8(10)
C2_2 C3_2 C5_2 109.3(8)
C4_2 C3_2 H3_2 107.9
C2_2 C3_2 H3_2 107.9
C5_2 C3_2 H3_2 107.9
C3_2 C4_2 H4A_2 109.5
C3_2 C4_2 H4B_2 109.5
H4A_2 C4_2 H4B_2 109.5
C3_2 C4_2 H4C_2 109.5
H4A_2 C4_2 H4C_2 109.5
H4B_2 C4_2 H4C_2 109.5
C3_2 C5_2 H5A_2 109.5
C3_2 C5_2 H5B_2 109.5
H5A_2 C5_2 H5B_2 109.5
C3_2 C5_2 H5C_2 109.5
H5A_2 C5_2 H5C_2 109.5
H5B_2 C5_2 H5C_2 109.5
O_2 C_2 N_3 122.1(5)
O_2 C_2 CA_2 119.7(6)
N_3 C_2 CA_2 118.1(5)
C_2 N_3 CA_3 120.4(5)
C_2 N_3 H0_3 119.8
CA_3 N_3 H0_3 119.8
N_3 CA_3 C5_3 110.1(5)
N_3 CA_3 C2_3 112.7(5)
C5_3 CA_3 C2_3 104.7(5)
N_3 CA_3 C_3 109.5(4)
C5_3 CA_3 C_3 109.1(5)
C2_3 CA_3 C_3 110.7(5)
C3_3 C2_3 CA_3 105.8(5)
C3_3 C2_3 H2A_3 111(5)
CA_3 C2_3 H2A_3 111(5)
C3_3 C2_3 H2B_3 111(5)
CA_3 C2_3 H2B_3 111(5)
H2A_3 C2_3 H2B_3 109(7)
O3_3 C3_3 C4_3 107.6(7)
O3_3 C3_3 C2_3 113.7(6)
C4_3 C3_3 C2_3 106.9(5)
O3_3 C3_3 H3_3 109.5
C4_3 C3_3 H3_3 109.5
C2_3 C3_3 H3_3 109.5
O4_3 C4_3 C3_3 110.6(6)
O4_3 C4_3 C5_3 113.5(6)
C3_3 C4_3 C5_3 101.9(6)
O4_3 C4_3 H4_3 110.2
C3_3 C4_3 H4_3 110.2
C5_3 C4_3 H4_3 110.2
C4_3 C5_3 CA_3 105.4(5)
C4_3 C5_3 H5A_3 111(5)
CA_3 C5_3 H5A_3 111(5)
C4_3 C5_3 H5B_3 111(5)
CA_3 C5_3 H5B_3 111(5)
H5A_3 C5_3 H5B_3 109(7)
O_3 C_3 N_4 122.5(5)
O_3 C_3 CA_3 122.5(5)
N_4 C_3 CA_3 114.9(4)
C3'_3 O3_3 C3_3 113.4(8)
O3_3 C3'_3 H3'1_3 109.5
O3_3 C3'_3 H3'2_3 109.5
H3'1_3 C3'_3 H3'2_3 109.5
O3_3 C3'_3 H3'3_3 109.5
H3'1_3 C3'_3 H3'3_3 109.5
H3'2_3 C3'_3 H3'3_3 109.5
C4'_3 O4_3 C4_3 114.1(8)
O4_3 C4'_3 H4'1_3 109.5
O4_3 C4'_3 H4'2_3 109.5
H4'1_3 C4'_3 H4'2_3 109.5
O4_3 C4'_3 H4'3_3 109.5
H4'1_3 C4'_3 H4'3_3 109.5
H4'2_3 C4'_3 H4'3_3 109.5
C_3 N_4 CA_4 120.1(4)
C_3 N_4 H0_4 119.9
CA_4 N_4 H0_4 119.9
N_4 CA_4 C_4 113.0(4)
N_4 CA_4 C2_4 111.0(5)
C_4 CA_4 C2_4 110.6(5)
N_4 CA_4 HA_4 107.3
C_4 CA_4 HA_4 107.3
C2_4 CA_4 HA_4 107.3
C3_4 C2_4 CA_4 119.3(6)
C3_4 C2_4 H2A_4 107.5
CA_4 C2_4 H2A_4 107.5
C3_4 C2_4 H2B_4 107.5
CA_4 C2_4 H2B_4 107.5
H2A_4 C2_4 H2B_4 107.0
C5_4 C3_4 C2_4 130.5(11)
C5_4 C3_4 C4_4 115.2(11)
C2_4 C3_4 C4_4 114.0(9)
C5_4 C3_4 C5'_4 62.5(16)
C2_4 C3_4 C5'_4 107.5(11)
C4_4 C3_4 C5'_4 105.9(14)
C5_4 C3_4 H3_4 91.5
C2_4 C3_4 H3_4 91.5
C4_4 C3_4 H3_4 91.5
C5'_4 C3_4 H3_4 29.2
C3_4 C4_4 H4A_4 109.5
C3_4 C4_4 H4B_4 109.5
H4A_4 C4_4 H4B_4 109.5
C3_4 C4_4 H4C_4 109.5
H4A_4 C4_4 H4C_4 109.5
H4B_4 C4_4 H4C_4 109.5
C3_4 C5_4 H5A_4 109.5
C3_4 C5_4 H5B_4 109.5
H5A_4 C5_4 H5B_4 109.5
C3_4 C5_4 H5C_4 109.5
H5A_4 C5_4 H5C_4 109.5
H5B_4 C5_4 H5C_4 109.5
C3_4 C5'_4 H5'1_4 109.5
C3_4 C5'_4 H5'2_4 109.5
H5'1_4 C5'_4 H5'2_4 109.5
C3_4 C5'_4 H5'3_4 109.5
H5'1_4 C5'_4 H5'3_4 109.5
H5'2_4 C5'_4 H5'3_4 109.5
O_4 C_4 N_5 122.3(5)
O_4 C_4 CA_4 121.0(4)
N_5 C_4 CA_4 116.7(4)
C_4 N_5 CA_5 120.0(4)
C_4 N_5 H0_5 120.0
CA_5 N_5 H0_5 120.0
N_5 CA_5 C2_5 110.4(4)
N_5 CA_5 C_5 110.8(4)
C2_5 CA_5 C_5 110.0(4)
N_5 CA_5 HA_5 108.6
C2_5 CA_5 HA_5 108.6
C_5 CA_5 HA_5 108.6
CA_5 C2_5 C3_5 115.1(5)
CA_5 C2_5 H2A_5 108.5
C3_5 C2_5 H2A_5 108.5
CA_5 C2_5 H2B_5 108.5
C3_5 C2_5 H2B_5 108.5
H2A_5 C2_5 H2B_5 107.5
C5_5 C3_5 C4_5 109.8(7)
C5_5 C3_5 C2_5 110.6(6)
C4_5 C3_5 C2_5 110.9(6)
C5_5 C3_5 H3_5 108.5
C4_5 C3_5 H3_5 108.5
C2_5 C3_5 H3_5 108.5
C3_5 C4_5 H4A_5 109.5
C3_5 C4_5 H4B_5 109.5
H4A_5 C4_5 H4B_5 109.5
C3_5 C4_5 H4C_5 109.5
H4A_5 C4_5 H4C_5 109.5
H4B_5 C4_5 H4C_5 109.5
C3_5 C5_5 H5A_5 109.5
C3_5 C5_5 H5B_5 109.5
H5A_5 C5_5 H5B_5 109.5
C3_5 C5_5 H5C_5 109.5
H5A_5 C5_5 H5C_5 109.5
H5B_5 C5_5 H5C_5 109.5
O_5 C_5 N_6 123.5(4)
O_5 C_5 CA_5 120.5(4)
N_6 C_5 CA_5 116.0(4)
C_5 N_6 CA_6 122.1(4)
C_5 N_6 H0_6 118.9
CA_6 N_6 H0_6 118.9
N_6 CA_6 C5_6 110.7(4)
N_6 CA_6 C_6 108.6(4)
C5_6 CA_6 C_6 109.1(4)
N_6 CA_6 C2_6 113.8(4)
C5_6 CA_6 C2_6 104.0(4)
C_6 CA_6 C2_6 110.5(4)
C3_6 C2_6 CA_6 105.4(4)
C3_6 C2_6 H2A_6 111(4)
CA_6 C2_6 H2A_6 111(4)
C3_6 C2_6 H2B_6 111(4)
CA_6 C2_6 H2B_6 111(4)
H2A_6 C2_6 H2B_6 109(6)
O3_6 C3_6 C4_6 110.8(5)
O3_6 C3_6 C2_6 113.9(5)
C4_6 C3_6 C2_6 103.0(4)
O3_6 C3_6 H3_6 109.7
C4_6 C3_6 H3_6 109.7
C2_6 C3_6 H3_6 109.7
O4_6 C4_6 C5_6 109.8(5)
O4_6 C4_6 C3_6 114.6(5)
C5_6 C4_6 C3_6 101.8(5)
O4_6 C4_6 H4_6 110.1
C5_6 C4_6 H4_6 110.1
C3_6 C4_6 H4_6 110.1
C4_6 C5_6 CA_6 104.2(4)
C4_6 C5_6 H5A_6 111(4)
CA_6 C5_6 H5A_6 111(4)
C4_6 C5_6 H5B_6 111(4)
CA_6 C5_6 H5B_6 111(4)
H5A_6 C5_6 H5B_6 109(6)
O_6 C_6 N_7 121.3(4)
O_6 C_6 CA_6 123.6(4)
N_7 C_6 CA_6 115.0(4)
C3'_6 O3_6 C3_6 111.9(6)
O3_6 C3'_6 H3'1_6 109.5
O3_6 C3'_6 H3'2_6 109.5
H3'1_6 C3'_6 H3'2_6 109.5
O3_6 C3'_6 H3'3_6 109.5
H3'1_6 C3'_6 H3'3_6 109.5
H3'2_6 C3'_6 H3'3_6 109.5
C4'_6 O4_6 C4_6 115.2(6)
O4_6 C4'_6 H4'1_6 109.5
O4_6 C4'_6 H4'2_6 109.5
H4'1_6 C4'_6 H4'2_6 109.5
O4_6 C4'_6 H4'3_6 109.5
H4'1_6 C4'_6 H4'3_6 109.5
H4'2_6 C4'_6 H4'3_6 109.5
C_6 N_7 CA_7 119.6(4)
C_6 N_7 H0_7 120.2
CA_7 N_7 H0_7 120.2
N_7 CA_7 C2_7 111.7(4)
N_7 CA_7 C_7 111.2(4)
C2_7 CA_7 C_7 111.2(4)
N_7 CA_7 HA_7 107.5
C2_7 CA_7 HA_7 107.5
C_7 CA_7 HA_7 107.5
CA_7 C2_7 C3_7 114.1(4)
CA_7 C2_7 H2A_7 108.7
C3_7 C2_7 H2A_7 108.7
CA_7 C2_7 H2B_7 108.7
C3_7 C2_7 H2B_7 108.7
H2A_7 C2_7 H2B_7 107.6
C5_7 C3_7 C4_7 111.3(5)
C5_7 C3_7 C2_7 112.4(5)
C4_7 C3_7 C2_7 110.1(5)
C5_7 C3_7 H3_7 107.6
C4_7 C3_7 H3_7 107.6
C2_7 C3_7 H3_7 107.6
C3_7 C4_7 H4A_7 109.5
C3_7 C4_7 H4B_7 109.5
H4A_7 C4_7 H4B_7 109.5
C3_7 C4_7 H4C_7 109.5
H4A_7 C4_7 H4C_7 109.5
H4B_7 C4_7 H4C_7 109.5
C3_7 C5_7 H5A_7 109.5
C3_7 C5_7 H5B_7 109.5
H5A_7 C5_7 H5B_7 109.5
C3_7 C5_7 H5C_7 109.5
H5A_7 C5_7 H5C_7 109.5
H5B_7 C5_7 H5C_7 109.5
O_7 C_7 N_8 122.5(4)
O_7 C_7 CA_7 120.8(4)
N_8 C_7 CA_7 116.6(4)
C_7 N_8 CA_8 118.5(4)
C_7 N_8 H0_8 120.7
CA_8 N_8 H0_8 120.7
N_8 CA_8 C2_8 110.3(4)
N_8 CA_8 C_8 111.3(3)
C2_8 CA_8 C_8 111.3(4)
N_8 CA_8 HA_8 107.9
C2_8 CA_8 HA_8 107.9
C_8 CA_8 HA_8 107.9
CA_8 C2_8 C3_8 114.8(5)
CA_8 C2_8 H2A_8 108.6
C3_8 C2_8 H2A_8 108.6
CA_8 C2_8 H2B_8 108.6
C3_8 C2_8 H2B_8 108.6
H2A_8 C2_8 H2B_8 107.5
C5_8 C3_8 C2_8 112.0(7)
C5_8 C3_8 C4_8 112.3(7)
C2_8 C3_8 C4_8 109.0(6)
C5_8 C3_8 H3_8 107.8
C2_8 C3_8 H3_8 107.8
C4_8 C3_8 H3_8 107.8
C3_8 C4_8 H4A_8 109.5
C3_8 C4_8 H4B_8 109.5
H4A_8 C4_8 H4B_8 109.5
C3_8 C4_8 H4C_8 109.5
H4A_8 C4_8 H4C_8 109.5
H4B_8 C4_8 H4C_8 109.5
C3_8 C5_8 H5A_8 109.5
C3_8 C5_8 H5B_8 109.5
H5A_8 C5_8 H5B_8 109.5
C3_8 C5_8 H5C_8 109.5
H5A_8 C5_8 H5C_8 109.5
H5B_8 C5_8 H5C_8 109.5
O_8 C_8 N_9 122.3(4)
O_8 C_8 CA_8 121.6(4)
N_9 C_8 CA_8 116.1(4)
C_8 N_9 CA_9 120.4(4)
C_8 N_9 H0_9 119.8
CA_9 N_9 H0_9 119.8
N_9 CA_9 C2_9 112.8(4)
N_9 CA_9 C_9 109.2(4)
C2_9 CA_9 C_9 111.7(4)
N_9 CA_9 C5_9 109.2(4)
C2_9 CA_9 C5_9 105.1(4)
C_9 CA_9 C5_9 108.7(4)
C3_9 C2_9 CA_9 106.9(4)
C3_9 C2_9 H2A_9 110(4)
CA_9 C2_9 H2A_9 110(4)
C3_9 C2_9 H2B_9 110(4)
CA_9 C2_9 H2B_9 110(4)
H2A_9 C2_9 H2B_9 109(6)
O3_9 C3_9 C4_9 111.2(5)
O3_9 C3_9 C2_9 114.5(5)
C4_9 C3_9 C2_9 103.7(4)
O3_9 C3_9 H3_9 109.1
C4_9 C3_9 H3_9 109.1
C2_9 C3_9 H3_9 109.1
O4_9 C4_9 C5_9 108.7(4)
O4_9 C4_9 C3_9 115.5(5)
C5_9 C4_9 C3_9 103.2(4)
O4_9 C4_9 H4_9 109.7
C5_9 C4_9 H4_9 109.7
C3_9 C4_9 H4_9 109.7
C4_9 C5_9 CA_9 105.0(4)
C4_9 C5_9 H5A_9 111(4)
CA_9 C5_9 H5A_9 111(4)
C4_9 C5_9 H5B_9 111(4)
CA_9 C5_9 H5B_9 111(4)
H5A_9 C5_9 H5B_9 109(5)
O_9 C_9 N_10 122.5(5)
O_9 C_9 CA_9 122.5(5)
N_10 C_9 CA_9 114.9(4)
C3_9 O3_9 C3'_9 113.6(6)
O3_9 C3'_9 H3'1_9 109.5
O3_9 C3'_9 H3'2_9 109.5
H3'1_9 C3'_9 H3'2_9 109.5
O3_9 C3'_9 H3'3_9 109.5
H3'1_9 C3'_9 H3'3_9 109.5
H3'2_9 C3'_9 H3'3_9 109.5
C4'_9 O4_9 C4_9 114.3(5)
O4_9 C4'_9 H4'1_9 109.5
O4_9 C4'_9 H4'2_9 109.5
H4'1_9 C4'_9 H4'2_9 109.5
O4_9 C4'_9 H4'3_9 109.5
H4'1_9 C4'_9 H4'3_9 109.5
H4'2_9 C4'_9 H4'3_9 109.5
C_9 N_10 CA_10 121.7(5)
C_9 N_10 H0_10 119.1
CA_10 N_10 H0_10 119.1
N_10 CA_10 C2_10 110.1(5)
N_10 CA_10 C_10 113.7(4)
C2_10 CA_10 C_10 110.9(5)
N_10 CA_10 HA_10 107.3
C2_10 CA_10 HA_10 107.3
C_10 CA_10 HA_10 107.3
CA_10 C2_10 C3_10 113.3(5)
CA_10 C2_10 H2A_10 108.9
C3_10 C2_10 H2A_10 108.9
CA_10 C2_10 H2B_10 108.9
C3_10 C2_10 H2B_10 108.9
H2A_10 C2_10 H2B_10 107.7
C4_10 C3_10 C5_10 110.9(6)
C4_10 C3_10 C2_10 112.5(7)
C5_10 C3_10 C2_10 108.2(7)
C4_10 C3_10 H3_10 108.4
C5_10 C3_10 H3_10 108.4
C2_10 C3_10 H3_10 108.4
C3_10 C4_10 H4A_10 109.5
C3_10 C4_10 H4B_10 109.5
H4A_10 C4_10 H4B_10 109.5
C3_10 C4_10 H4C_10 109.5
H4A_10 C4_10 H4C_10 109.5
H4B_10 C4_10 H4C_10 109.5
C3_10 C5_10 H5A_10 109.5
C3_10 C5_10 H5B_10 109.5
H5A_10 C5_10 H5B_10 109.5
C3_10 C5_10 H5C_10 109.5
H5A_10 C5_10 H5C_10 109.5
H5B_10 C5_10 H5C_10 109.5
O_10 C_10 N_11 123.2(6)
O_10 C_10 CA_10 119.5(6)
N_11 C_10 CA_10 117.2(5)
C_10 N_11 CA_11 121.5(5)
C_10 N_11 H0_11 119.3
CA_11 N_11 H0_11 119.3
N_11 CA_11 C_11 113.5(5)
N_11 CA_11 C2_11 111.7(5)
C_11 CA_11 C2_11 110.5(6)
N_11 CA_11 HA_11 106.9
C_11 CA_11 HA_11 106.9
C2_11 CA_11 HA_11 106.9
C3_11 C2_11 CA_11 116.8(7)
C3_11 C2_11 H2A_11 108.1
CA_11 C2_11 H2A_11 108.1
C3_11 C2_11 H2B_11 108.1
CA_11 C2_11 H2B_11 108.1
H2A_11 C2_11 H2B_11 107.3
C5_11 C3_11 C2_11 109.7(9)
C5_11 C3_11 C4_11 113.0(9)
C2_11 C3_11 C4_11 113.0(8)
C5_11 C3_11 H3_11 106.9
C2_11 C3_11 H3_11 106.9
C4_11 C3_11 H3_11 106.9
C3_11 C4_11 H4A_11 109.5
C3_11 C4_11 H4B_11 109.5
H4A_11 C4_11 H4B_11 109.5
C3_11 C4_11 H4C_11 109.5
H4A_11 C4_11 H4C_11 109.5
H4B_11 C4_11 H4C_11 109.5
C3_11 C5_11 H5A_11 109.5
C3_11 C5_11 H5B_11 109.5
H5A_11 C5_11 H5B_11 109.5
C3_11 C5_11 H5C_11 109.5
H5A_11 C5_11 H5C_11 109.5
H5B_11 C5_11 H5C_11 109.5
O_11 C_11 N_12 121.8(7)
O_11 C_11 CA_11 119.6(6)
N_12 C_11 CA_11 118.6(5)
C_11 N_12 CA_12 120.5(6)
C_11 N_12 H0_12 119.7
CA_12 N_12 H0_12 119.7
N_12 CA_12 C_12 113.5(9)
N_12 CA_12 C2_12 111.6(6)
C_12 CA_12 C2_12 108.5(8)
N_12 CA_12 C5_12 109.8(8)
C_12 CA_12 C5_12 110.4(8)
C2_12 CA_12 C5_12 102.5(8)
C3_12 C2_12 CA_12 106.8(8)
C3_12 C2_12 H2A_12 110(6)
CA_12 C2_12 H2A_12 110(7)
C3_12 C2_12 H2B_12 110(6)
CA_12 C2_12 H2B_12 110(7)
H2A_12 C2_12 H2B_12 109(9)
O3_12 C3_12 C2_12 115.5(9)
O3_12 C3_12 C4_12 108.6(8)
C2_12 C3_12 C4_12 104.9(9)
O3_12 C3_12 H3_12 109.2
C2_12 C3_12 H3_12 109.2
C4_12 C3_12 H3_12 109.2
O4_12 C4_12 C3_12 112.8(10)
O4_12 C4_12 C5_12 116.1(10)
C3_12 C4_12 C5_12 103.3(8)
O4_12 C4_12 H4_12 108.1
C3_12 C4_12 H4_12 108.1
C5_12 C4_12 H4_12 108.1
C4_12 C5_12 CA_12 107.7(8)
C4_12 C5_12 H5A_12 110(8)
CA_12 C5_12 H5A_12 110(7)
C4_12 C5_12 H5B_12 110(7)
CA_12 C5_12 H5B_12 110(7)
H5A_12 C5_12 H5B_12 108(10)
O_12 C_12 O7_12 124.3(12)
O_12 C_12 CA_12 124.0(13)
O7_12 C_12 CA_12 111.7(9)
C3'_12 O3_12 C3_12 111.9(8)
O3_12 C3'_12 H3'1_12 109.5
O3_12 C3'_12 H3'2_12 109.5
H3'1_12 C3'_12 H3'2_12 109.5
O3_12 C3'_12 H3'3_12 109.5
H3'1_12 C3'_12 H3'3_12 109.5
H3'2_12 C3'_12 H3'3_12 109.5
C4_12 O4_12 C4'_12 113.7(11)
O4_12 C4'_12 H4'1_12 109.5
O4_12 C4'_12 H4'2_12 109.5
H4'1_12 C4'_12 H4'2_12 109.5
O4_12 C4'_12 H4'3_12 109.5
H4'1_12 C4'_12 H4'3_12 109.5
H4'2_12 C4'_12 H4'3_12 109.5
C_12 O7_12 C7_12 123.2(11)
O7_12 C7_12 H7A_12 109.5
O7_12 C7_12 H7B_12 109.5
H7A_12 C7_12 H7B_12 109.5
O7_12 C7_12 H7C_12 109.5
H7A_12 C7_12 H7C_12 109.5
H7B_12 C7_12 H7C_12 109.5
O1_20 C1_20 N1_20 149(2)
O1_20 C1_20 H1_20 105.6
N1_20 C1_20 H1_20 105.6
C1_20 N1_20 C2_20 123.6(15)
C1_20 N1_20 C3_20 119.5(14)
C2_20 N1_20 C3_20 116.8(13)
N1_20 C2_20 H21_20 109.5
N1_20 C2_20 H22_20 109.5
H21_20 C2_20 H22_20 109.5
N1_20 C2_20 H23_20 109.5
H21_20 C2_20 H23_20 109.5
H22_20 C2_20 H23_20 109.5
N1_20 C3_20 H31_20 109.5
N1_20 C3_20 H32_20 109.5
H31_20 C3_20 H32_20 109.5
N1_20 C3_20 H33_20 109.5
H31_20 C3_20 H33_20 109.5
H32_20 C3_20 H33_20 109.5
O1_21 C1_21 N1_21 124.2(18)
O1_21 C1_21 H1_21 117.9
N1_21 C1_21 H1_21 117.9
C1_21 N1_21 C2_21 120.2(15)
C1_21 N1_21 C3_21 117.6(14)
C2_21 N1_21 C3_21 119.9(15)
N1_21 C2_21 H21_21 109.5
N1_21 C2_21 H22_21 109.5
H21_21 C2_21 H22_21 109.5
N1_21 C2_21 H23_21 109.5
H21_21 C2_21 H23_21 109.5
H22_21 C2_21 H23_21 109.5
N1_21 C3_21 H31_21 109.5
N1_21 C3_21 H32_21 109.5
H31_21 C3_21 H32_21 109.5
N1_21 C3_21 H33_21 109.5
H31_21 C3_21 H33_21 109.5
H32_21 C3_21 H33_21 109.5

loop_
_geom_bond_atom_site_label_1
_geom_bond_atom_site_label_2
_geom_bond_distance
NT_1 CA_1 1.426(10)
NT_1 H1_1 0.864(9)
NT_1 H2_1 0.905(8)
CA_1 C_1 1.520(9)
CA_1 C2_1 1.566(13)
CA_1 HA_1 0.9900
C2_1 C3_1 1.487(15)
C2_1 H2A_1 0.9800
C2_1 H2B_1 0.9800
C3_1 C5_1 1.46(2)
C3_1 C4_1 1.53(2)
C3_1 H3_1 0.9900
C4_1 H4A_1 0.9700
C4_1 H4B_1 0.9700
C4_1 H4C_1 0.9700
C5_1 H5A_1 0.9700
C5_1 H5B_1 0.9700
C5_1 H5C_1 0.9700
C_1 O_1 1.231(7)
C_1 N_2 1.317(8)
N_2 CA_2 1.451(8)
N_2 H0_2 0.8700
CA_2 C_2 1.531(8)
CA_2 C2_2 1.549(9)
CA_2 HA_2 0.9900
C2_2 C3_2 1.514(12)
C2_2 H2A_2 0.9800
C2_2 H2B_2 0.9800
C3_2 C4_2 1.488(19)
C3_2 C5_2 1.529(13)
C3_2 H3_2 0.9900
C4_2 H4A_2 0.9700
C4_2 H4B_2 0.9700
C4_2 H4C_2 0.9700
C5_2 H5A_2 0.9700
C5_2 H5B_2 0.9700
C5_2 H5C_2 0.9700
C_2 O_2 1.225(7)
C_2 N_3 1.326(8)
N_3 CA_3 1.455(8)
N_3 H0_3 0.8700
CA_3 C5_3 1.533(9)
CA_3 C2_3 1.549(8)
CA_3 C_3 1.557(8)
C2_3 C3_3 1.531(10)
C2_3 H2A_3 0.98(8)
C2_3 H2B_3 0.98(9)
C3_3 O3_3 1.429(10)
C3_3 C4_3 1.511(10)
C3_3 H3_3 0.9900
C4_3 O4_3 1.386(9)
C4_3 C5_3 1.529(10)
C4_3 H4_3 0.9900
C5_3 H5A_3 0.98(9)
C5_3 H5B_3 0.98(9)
C_3 O_3 1.220(7)
C_3 N_4 1.344(7)
O3_3 C3'_3 1.373(14)
C3'_3 H3'1_3 0.9700
C3'_3 H3'2_3 0.9700
C3'_3 H3'3_3 0.9700
O4_3 C4'_3 1.374(14)
C4'_3 H4'1_3 0.9700
C4'_3 H4'2_3 0.9700
C4'_3 H4'3_3 0.9700
N_4 CA_4 1.445(7)
N_4 H0_4 0.8700
CA_4 C_4 1.521(7)
CA_4 C2_4 1.542(8)
CA_4 HA_4 0.9900
C2_4 C3_4 1.454(12)
C2_4 H2A_4 0.9800
C2_4 H2B_4 0.9800
C3_4 C5_4 1.374(15)
C3_4 C4_4 1.491(13)
C3_4 C5'_4 1.503(17)
C3_4 H3_4 0.9900
C4_4 H4A_4 0.9700
C4_4 H4B_4 0.9700
C4_4 H4C_4 0.9700
C5_4 H5A_4 0.9700
C5_4 H5B_4 0.9700
C5_4 H5C_4 0.9700
C5'_4 H5'1_4 0.9700
C5'_4 H5'2_4 0.9700
C5'_4 H5'3_4 0.9700
C_4 O_4 1.221(6)
C_4 N_5 1.342(6)
N_5 CA_5 1.460(6)
N_5 H0_5 0.8700
CA_5 C2_5 1.528(7)
CA_5 C_5 1.539(7)
CA_5 HA_5 0.9900
C2_5 C3_5 1.537(8)
C2_5 H2A_5 0.9800
C2_5 H2B_5 0.9800
C3_5 C5_5 1.508(11)
C3_5 C4_5 1.517(12)
C3_5 H3_5 0.9900
C4_5 H4A_5 0.9700
C4_5 H4B_5 0.9700
C4_5 H4C_5 0.9700
C5_5 H5A_5 0.9700
C5_5 H5B_5 0.9700
C5_5 H5C_5 0.9700
C_5 O_5 1.224(6)
C_5 N_6 1.332(6)
N_6 CA_6 1.452(6)
N_6 H0_6 0.8700
CA_6 C5_6 1.544(7)
CA_6 C_6 1.552(6)
CA_6 C2_6 1.563(7)
C2_6 C3_6 1.535(8)
C2_6 H2A_6 0.98(7)
C2_6 H2B_6 0.98(7)
C3_6 O3_6 1.416(7)
C3_6 C4_6 1.513(10)
C3_6 H3_6 0.9900
C4_6 O4_6 1.422(7)
C4_6 C5_6 1.506(7)
C4_6 H4_6 0.9900
C5_6 H5A_6 0.98(7)
C5_6 H5B_6 0.98(7)
C_6 O_6 1.219(6)
C_6 N_7 1.340(6)
O3_6 C3'_6 1.405(12)
C3'_6 H3'1_6 0.9700
C3'_6 H3'2_6 0.9700
C3'_6 H3'3_6 0.9700
O4_6 C4'_6 1.390(10)
C4'_6 H4'1_6 0.9700
C4'_6 H4'2_6 0.9700
C4'_6 H4'3_6 0.9700
N_7 CA_7 1.450(6)
N_7 H0_7 0.8700
CA_7 C2_7 1.524(7)
CA_7 C_7 1.530(6)
CA_7 HA_7 0.9900
C2_7 C3_7 1.538(7)
C2_7 H2A_7 0.9800
C2_7 H2B_7 0.9800
C3_7 C5_7 1.507(9)
C3_7 C4_7 1.525(9)
C3_7 H3_7 0.9900
C4_7 H4A_7 0.9700
C4_7 H4B_7 0.9700
C4_7 H4C_7 0.9700
C5_7 H5A_7 0.9700
C5_7 H5B_7 0.9700
C5_7 H5C_7 0.9700
C_7 O_7 1.217(6)
C_7 N_8 1.347(6)
N_8 CA_8 1.459(6)
N_8 H0_8 0.8700
CA_8 C2_8 1.519(7)
CA_8 C_8 1.526(6)
CA_8 HA_8 0.9900
C2_8 C3_8 1.523(8)
C2_8 H2A_8 0.9800
C2_8 H2B_8 0.9800
C3_8 C5_8 1.506(13)
C3_8 C4_8 1.526(11)
C3_8 H3_8 0.9900
C4_8 H4A_8 0.9700
C4_8 H4B_8 0.9700
C4_8 H4C_8 0.9700
C5_8 H5A_8 0.9700
C5_8 H5B_8 0.9700
C5_8 H5C_8 0.9700
C_8 O_8 1.227(6)
C_8 N_9 1.350(6)
N_9 CA_9 1.460(6)
N_9 H0_9 0.8700
CA_9 C2_9 1.536(7)
CA_9 C_9 1.543(7)
CA_9 C5_9 1.547(6)
C2_9 C3_9 1.530(7)
C2_9 H2A_9 0.98(7)
C2_9 H2B_9 0.98(7)
C3_9 O3_9 1.394(7)
C3_9 C4_9 1.526(7)
C3_9 H3_9 0.9900
C4_9 O4_9 1.409(6)
C4_9 C5_9 1.515(7)
C4_9 H4_9 0.9900
C5_9 H5A_9 0.98(7)
C5_9 H5B_9 0.98(7)
C_9 O_9 1.216(7)
C_9 N_10 1.343(7)
O3_9 C3'_9 1.395(11)
C3'_9 H3'1_9 0.9700
C3'_9 H3'2_9 0.9700
C3'_9 H3'3_9 0.9700
O4_9 C4'_9 1.403(8)
C4'_9 H4'1_9 0.9700
C4'_9 H4'2_9 0.9700
C4'_9 H4'3_9 0.9700
N_10 CA_10 1.449(7)
N_10 H0_10 0.8700
CA_10 C2_10 1.523(9)
CA_10 C_10 1.545(8)
CA_10 HA_10 0.9900
C2_10 C3_10 1.533(10)
C2_10 H2A_10 0.9800
C2_10 H2B_10 0.9800
C3_10 C4_10 1.501(11)
C3_10 C5_10 1.528(12)
C3_10 H3_10 0.9900
C4_10 H4A_10 0.9700
C4_10 H4B_10 0.9700
C4_10 H4C_10 0.9700
C5_10 H5A_10 0.9700
C5_10 H5B_10 0.9700
C5_10 H5C_10 0.9700
C_10 O_10 1.213(8)
C_10 N_11 1.324(8)
N_11 CA_11 1.460(7)
N_11 H0_11 0.8700
CA_11 C_11 1.503(10)
CA_11 C2_11 1.520(10)
CA_11 HA_11 0.9900
C2_11 C3_11 1.510(13)
C2_11 H2A_11 0.9800
C2_11 H2B_11 0.9800
C3_11 C5_11 1.505(15)
C3_11 C4_11 1.510(16)
C3_11 H3_11 0.9900
C4_11 H4A_11 0.9700
C4_11 H4B_11 0.9700
C4_11 H4C_11 0.9700
C5_11 H5A_11 0.9700
C5_11 H5B_11 0.9700
C5_11 H5C_11 0.9700
C_11 O_11 1.237(7)
C_11 N_12 1.332(9)
N_12 CA_12 1.438(10)
N_12 H0_12 0.8700
CA_12 C_12 1.500(15)
CA_12 C2_12 1.563(12)
CA_12 C5_12 1.585(15)
C2_12 C3_12 1.510(16)
C2_12 H2A_12 0.98(12)
C2_12 H2B_12 0.98(11)
C3_12 O3_12 1.407(12)
C3_12 C4_12 1.511(13)
C3_12 H3_12 0.9900
C4_12 O4_12 1.397(15)
C4_12 C5_12 1.535(15)
C4_12 H4_12 0.9900
C5_12 H5A_12 0.98(13)
C5_12 H5B_12 0.98(13)
C_12 O_12 1.186(13)
C_12 O7_12 1.264(14)
O3_12 C3'_12 1.404(14)
C3'_12 H3'1_12 0.9700
C3'_12 H3'2_12 0.9700
C3'_12 H3'3_12 0.9700
O4_12 C4'_12 1.424(16)
C4'_12 H4'1_12 0.9700
C4'_12 H4'2_12 0.9700
C4'_12 H4'3_12 0.9700
O7_12 C7_12 1.588(18)
C7_12 H7A_12 0.9700
C7_12 H7B_12 0.9700
C7_12 H7C_12 0.9700
O1_20 C1_20 1.178(14)
C1_20 N1_20 1.333(15)
C1_20 H1_20 0.9400
N1_20 C2_20 1.416(16)
N1_20 C3_20 1.457(17)
C2_20 H21_20 0.9700
C2_20 H22_20 0.9700
C2_20 H23_20 0.9700
C3_20 H31_20 0.9700
C3_20 H32_20 0.9700
C3_20 H33_20 0.9700
O1_21 C1_21 1.244(17)
C1_21 N1_21 1.405(16)
C1_21 H1_21 0.9400
N1_21 C2_21 1.421(16)
N1_21 C3_21 1.434(17)
C2_21 H21_21 0.9700
C2_21 H22_21 0.9700
C2_21 H23_21 0.9700
C3_21 H31_21 0.9700
C3_21 H32_21 0.9700
C3_21 H33_21 0.9700

loop_
_geom_torsion_atom_site_label_1
_geom_torsion_atom_site_label_2
_geom_torsion_atom_site_label_3
_geom_torsion_atom_site_label_4
_geom_torsion
NT_1 CA_1 C2_1 C3_1 -66.8(12)
C_1 CA_1 C2_1 C3_1 165.3(9)
CA_1 C2_1 C3_1 C5_1 -60.7(16)
CA_1 C2_1 C3_1 C4_1 -179.7(11)
NT_1 CA_1 C_1 O_1 167.6(7)
C2_1 CA_1 C_1 O_1 -63.3(9)
NT_1 CA_1 C_1 N_2 -12.1(10)
C2_1 CA_1 C_1 N_2 117.0(7)
O_1 C_1 N_2 CA_2 6.9(11)
CA_1 C_1 N_2 CA_2 -173.5(6)
C_1 N_2 CA_2 C_2 -50.3(9)
C_1 N_2 CA_2 C2_2 -171.6(7)
N_2 CA_2 C2_2 C3_2 -179.1(7)
C_2 CA_2 C2_2 C3_2 57.3(10)
CA_2 C2_2 C3_2 C4_2 59.2(11)
CA_2 C2_2 C3_2 C5_2 -177.1(8)
N_2 CA_2 C_2 O_2 138.0(6)
C2_2 CA_2 C_2 O_2 -101.1(7)
N_2 CA_2 C_2 N_3 -44.8(8)
C2_2 CA_2 C_2 N_3 76.0(7)
O_2 C_2 N_3 CA_3 0.8(8)
CA_2 C_2 N_3 CA_3 -176.3(5)
C_2 N_3 CA_3 C5_3 -177.6(5)
C_2 N_3 CA_3 C2_3 65.9(6)
C_2 N_3 CA_3 C_3 -57.7(7)
N_3 CA_3 C2_3 C3_3 126.4(6)
C5_3 CA_3 C2_3 C3_3 6.8(7)
C_3 CA_3 C2_3 C3_3 -110.6(6)
CA_3 C2_3 C3_3 O3_3 136.2(6)
CA_3 C2_3 C3_3 C4_3 17.6(8)
O3_3 C3_3 C4_3 O4_3 81.7(8)
C2_3 C3_3 C4_3 O4_3 -155.8(7)
O3_3 C3_3 C4_3 C5_3 -157.3(6)
C2_3 C3_3 C4_3 C5_3 -34.8(8)
O4_3 C4_3 C5_3 CA_3 158.0(6)
C3_3 C4_3 C5_3 CA_3 39.1(7)
N_3 CA_3 C5_3 C4_3 -149.9(6)
C2_3 CA_3 C5_3 C4_3 -28.5(7)
C_3 CA_3 C5_3 C4_3 89.9(6)
N_3 CA_3 C_3 O_3 140.1(5)
C5_3 CA_3 C_3 O_3 -99.4(6)
C2_3 CA_3 C_3 O_3 15.3(8)
N_3 CA_3 C_3 N_4 -43.6(6)
C5_3 CA_3 C_3 N_4 76.9(6)
C2_3 CA_3 C_3 N_4 -168.4(5)
C4_3 C3_3 O3_3 C3'_3 -175.7(8)
C2_3 C3_3 O3_3 C3'_3 66.0(10)
C3_3 C4_3 O4_3 C4'_3 -171.2(9)
C5_3 C4_3 O4_3 C4'_3 74.9(11)
O_3 C_3 N_4 CA_4 -4.3(8)
CA_3 C_3 N_4 CA_4 179.4(5)
C_3 N_4 CA_4 C_4 -69.9(6)
C_3 N_4 CA_4 C2_4 165.1(5)
N_4 CA_4 C2_4 C3_4 -61.1(9)
C_4 CA_4 C2_4 C3_4 172.6(7)
CA_4 C2_4 C3_4 C5_4 -1(2)
CA_4 C2_4 C3_4 C4_4 173.6(10)
CA_4 C2_4 C3_4 C5'_4 -69.3(15)
N_4 CA_4 C_4 O_4 140.7(5)
C2_4 CA_4 C_4 O_4 -94.2(6)
N_4 CA_4 C_4 N_5 -40.9(6)
C2_4 CA_4 C_4 N_5 84.2(6)
O_4 C_4 N_5 CA_5 -2.5(7)
CA_4 C_4 N_5 CA_5 179.1(4)
C_4 N_5 CA_5 C2_5 177.5(4)
C_4 N_5 CA_5 C_5 -60.5(6)
N_5 CA_5 C2_5 C3_5 -66.6(6)
C_5 CA_5 C2_5 C3_5 170.9(5)
CA_5 C2_5 C3_5 C5_5 165.3(6)
CA_5 C2_5 C3_5 C4_5 -72.7(8)
N_5 CA_5 C_5 O_5 135.5(5)
C2_5 CA_5 C_5 O_5 -102.3(5)
N_5 CA_5 C_5 N_6 -45.4(5)
C2_5 CA_5 C_5 N_6 76.8(5)
O_5 C_5 N_6 CA_6 -0.2(7)
CA_5 C_5 N_6 CA_6 -179.3(4)
C_5 N_6 CA_6 C5_6 -177.9(4)
C_5 N_6 CA_6 C_6 -58.1(6)
C_5 N_6 CA_6 C2_6 65.4(6)
N_6 CA_6 C2_6 C3_6 118.7(5)
C5_6 CA_6 C2_6 C3_6 -1.8(5)
C_6 CA_6 C2_6 C3_6 -118.8(5)
CA_6 C2_6 C3_6 O3_6 148.6(5)
CA_6 C2_6 C3_6 C4_6 28.6(6)
O3_6 C3_6 C4_6 O4_6 74.4(6)
C2_6 C3_6 C4_6 O4_6 -163.5(5)
O3_6 C3_6 C4_6 C5_6 -167.1(5)
C2_6 C3_6 C4_6 C5_6 -45.0(5)
O4_6 C4_6 C5_6 CA_6 166.1(5)
C3_6 C4_6 C5_6 CA_6 44.2(5)
N_6 CA_6 C5_6 C4_6 -148.5(5)
C_6 CA_6 C5_6 C4_6 92.0(5)
C2_6 CA_6 C5_6 C4_6 -25.9(5)
N_6 CA_6 C_6 O_6 133.1(5)
C5_6 CA_6 C_6 O_6 -106.2(5)
C2_6 CA_6 C_6 O_6 7.6(7)
N_6 CA_6 C_6 N_7 -50.8(5)
C5_6 CA_6 C_6 N_7 70.0(5)
C2_6 CA_6 C_6 N_7 -176.3(4)
C4_6 C3_6 O3_6 C3'_6 -171.8(6)
C2_6 C3_6 O3_6 C3'_6 72.7(7)
C5_6 C4_6 O4_6 C4'_6 153.7(7)
C3_6 C4_6 O4_6 C4'_6 -92.4(8)
O_6 C_6 N_7 CA_7 1.0(7)
CA_6 C_6 N_7 CA_7 -175.2(4)
C_6 N_7 CA_7 C2_7 170.9(4)
C_6 N_7 CA_7 C_7 -64.2(5)
N_7 CA_7 C2_7 C3_7 179.0(4)
C_7 CA_7 C2_7 C3_7 54.1(5)
CA_7 C2_7 C3_7 C5_7 61.0(6)
CA_7 C2_7 C3_7 C4_7 -174.3(4)
N_7 CA_7 C_7 O_7 135.8(4)
C2_7 CA_7 C_7 O_7 -99.0(5)
N_7 CA_7 C_7 N_8 -45.4(5)
C2_7 CA_7 C_7 N_8 79.7(5)
O_7 C_7 N_8 CA_8 1.7(6)
CA_7 C_7 N_8 CA_8 -177.0(4)
C_7 N_8 CA_8 C2_8 174.4(4)
C_7 N_8 CA_8 C_8 -61.6(5)
N_8 CA_8 C2_8 C3_8 -176.5(5)
C_8 CA_8 C2_8 C3_8 59.4(6)
CA_8 C2_8 C3_8 C5_8 57.4(8)
CA_8 C2_8 C3_8 C4_8 -177.8(6)
N_8 CA_8 C_8 O_8 140.8(4)
C2_8 CA_8 C_8 O_8 -95.7(5)
N_8 CA_8 C_8 N_9 -41.3(5)
C2_8 CA_8 C_8 N_9 82.2(5)
O_8 C_8 N_9 CA_9 -1.5(7)
CA_8 C_8 N_9 CA_9 -179.4(4)
C_8 N_9 CA_9 C2_9 69.5(5)
C_8 N_9 CA_9 C_9 -55.3(5)
C_8 N_9 CA_9 C5_9 -174.1(4)
N_9 CA_9 C2_9 C3_9 116.1(5)
C_9 CA_9 C2_9 C3_9 -120.4(5)
C5_9 CA_9 C2_9 C3_9 -2.7(6)
CA_9 C2_9 C3_9 O3_9 147.3(5)
CA_9 C2_9 C3_9 C4_9 25.9(6)
O3_9 C3_9 C4_9 O4_9 78.5(6)
C2_9 C3_9 C4_9 O4_9 -158.0(4)
O3_9 C3_9 C4_9 C5_9 -163.0(5)
C2_9 C3_9 C4_9 C5_9 -39.4(6)
O4_9 C4_9 C5_9 CA_9 161.2(4)
C3_9 C4_9 C5_9 CA_9 38.0(5)
N_9 CA_9 C5_9 C4_9 -143.0(4)
C2_9 CA_9 C5_9 C4_9 -21.8(5)
C_9 CA_9 C5_9 C4_9 97.9(5)
N_9 CA_9 C_9 O_9 141.5(5)
C2_9 CA_9 C_9 O_9 16.0(7)
C5_9 CA_9 C_9 O_9 -99.5(6)
N_9 CA_9 C_9 N_10 -41.8(5)
C2_9 CA_9 C_9 N_10 -167.3(4)
C5_9 CA_9 C_9 N_10 77.3(5)
C4_9 C3_9 O3_9 C3'_9 -160.9(7)
C2_9 C3_9 O3_9 C3'_9 82.0(9)
C5_9 C4_9 O4_9 C4'_9 171.0(6)
C3_9 C4_9 O4_9 C4'_9 -73.6(7)
O_9 C_9 N_10 CA_10 0.4(8)
CA_9 C_9 N_10 CA_10 -176.3(4)
C_9 N_10 CA_10 C2_10 156.6(5)
C_9 N_10 CA_10 C_10 -78.2(6)
N_10 CA_10 C2_10 C3_10 -65.0(6)
C_10 CA_10 C2_10 C3_10 168.3(5)
CA_10 C2_10 C3_10 C4_10 -66.3(8)
CA_10 C2_10 C3_10 C5_10 170.9(6)
N_10 CA_10 C_10 O_10 154.1(7)
C2_10 CA_10 C_10 O_10 -81.2(8)
N_10 CA_10 C_10 N_11 -26.5(8)
C2_10 CA_10 C_10 N_11 98.2(7)
O_10 C_10 N_11 CA_11 -3.9(11)
CA_10 C_10 N_11 CA_11 176.8(6)
C_10 N_11 CA_11 C_11 -78.4(7)
C_10 N_11 CA_11 C2_11 155.8(6)
N_11 CA_11 C2_11 C3_11 -66.1(8)
C_11 CA_11 C2_11 C3_11 166.6(6)
CA_11 C2_11 C3_11 C5_11 179.6(7)
CA_11 C2_11 C3_11 C4_11 -53.4(10)
N_11 CA_11 C_11 O_11 163.2(6)
C2_11 CA_11 C_11 O_11 -70.5(8)
N_11 CA_11 C_11 N_12 -15.9(8)
C2_11 CA_11 C_11 N_12 110.5(7)
O_11 C_11 N_12 CA_12 -4.5(11)
CA_11 C_11 N_12 CA_12 174.5(7)
C_11 N_12 CA_12 C_12 58.7(10)
C_11 N_12 CA_12 C2_12 -178.4(8)
C_11 N_12 CA_12 C5_12 -65.4(10)
N_12 CA_12 C2_12 C3_12 99.7(9)
C_12 CA_12 C2_12 C3_12 -134.5(9)
C5_12 CA_12 C2_12 C3_12 -17.8(10)
CA_12 C2_12 C3_12 O3_12 155.4(8)
CA_12 C2_12 C3_12 C4_12 35.8(10)
O3_12 C3_12 C4_12 O4_12 71.2(12)
C2_12 C3_12 C4_12 O4_12 -164.7(9)
O3_12 C3_12 C4_12 C5_12 -162.7(10)
C2_12 C3_12 C4_12 C5_12 -38.6(12)
O4_12 C4_12 C5_12 CA_12 151.3(9)
C3_12 C4_12 C5_12 CA_12 27.4(13)
N_12 CA_12 C5_12 C4_12 -124.8(9)
C_12 CA_12 C5_12 C4_12 109.3(10)
C2_12 CA_12 C5_12 C4_12 -6.1(11)
N_12 CA_12 C_12 O_12 -143.5(11)
C2_12 CA_12 C_12 O_12 91.8(12)
C5_12 CA_12 C_12 O_12 -19.7(14)
N_12 CA_12 C_12 O7_12 36.2(11)
C2_12 CA_12 C_12 O7_12 -88.5(10)
C5_12 CA_12 C_12 O7_12 160.0(8)
C2_12 C3_12 O3_12 C3'_12 72.0(13)
C4_12 C3_12 O3_12 C3'_12 -170.5(12)
C3_12 C4_12 O4_12 C4'_12 -179.4(10)
C5_12 C4_12 O4_12 C4'_12 61.7(13)
O_12 C_12 O7_12 C7_12 -0.7(18)
CA_12 C_12 O7_12 C7_12 179.6(10)
O1_20 C1_20 N1_20 C2_20 160(4)
O1_20 C1_20 N1_20 C3_20 -23(6)
O1_21 C1_21 N1_21 C2_21 173(3)
O1_21 C1_21 N1_21 C3_21 10(4)
